data_4315519
loop_
_publ_author_name
'Ruifa Zong'
'Gang Zhang'
'Svetlana V. Eliseeva'
'Jean-Claude G. B\"unzli'
'Randolph P. Thummel'

_publ_section_title
;
 Eu(III) Complexes of Tetradentate Ligands Related to
 2,9-Di(pyrid-2'-yl)-1,10-phenanthroline and 2,2'-Bi-1,10-phenanthroline
;
_journal_name_full 'Inorganic Chemistry'
_journal_page_first 4657
_journal_page_last 4664
_journal_paper_doi 10.1021/ic100338t
_journal_volume 49
_journal_year 2010
_chemical_formula_moiety 'C44 H30 N8 O Eu 3+, 3 Cl O4 -, 1.5 H2 O, 1.5 C2 H3 N'
_chemical_formula_sum 'C47 H37.5 Cl3 Eu N9.5 O14.5'
_chemical_formula_weight 1225.68
_chemical_name_systematic
; 
 ? 
;
_space_group_IT_number 2
_symmetry_cell_setting triclinic
_symmetry_space_group_name_Hall '-P 1'
_symmetry_space_group_name_H-M 'P -1'
_atom_sites_solution_hydrogens geom
_atom_sites_solution_primary direct
_atom_sites_solution_secondary difmap
_audit_creation_method SHELXL-97
_cell_angle_alpha 71.056(1)
_cell_angle_beta 72.942(1)
_cell_angle_gamma 77.346(1)
_cell_formula_units_Z 4
_cell_length_a 16.0070(10)
_cell_length_b 16.0668(10)
_cell_length_c 21.1292(13)
_cell_measurement_reflns_used 5584
_cell_measurement_temperature 223(2)
_cell_measurement_theta_max 25.02
_cell_measurement_theta_min 1.34
_cell_volume 4867.3(5)
_computing_cell_refinement 'Bruker SAINT software (Bruker, 1999)'
_computing_data_collection 'Siemens SMART software (Siemens, 1996)'
_computing_data_reduction 'Bruker SAINT software (Bruker, 1999)'
_computing_structure_refinement 'SHELXL-97 (Sheldrick, 1997)'
_computing_structure_solution 'SHELXS-97 (Sheldrick, 1997)'
_diffrn_ambient_temperature 223(2)
_diffrn_detector_area_resol_mean 1K
_diffrn_measured_fraction_theta_full 0.985
_diffrn_measured_fraction_theta_max 0.985
_diffrn_measurement_device_type 'Siemens SMART CCD'
_diffrn_measurement_method CCD
_diffrn_radiation_monochromator graphite
_diffrn_radiation_source 'fine-focus sealed tube'
_diffrn_radiation_type MoK\a
_diffrn_radiation_wavelength 0.71073
_diffrn_reflns_av_R_equivalents 0.0391
_diffrn_reflns_av_sigmaI/netI 0.0539
_diffrn_reflns_limit_h_max 19
_diffrn_reflns_limit_h_min -17
_diffrn_reflns_limit_k_max 19
_diffrn_reflns_limit_k_min -17
_diffrn_reflns_limit_l_max 25
_diffrn_reflns_limit_l_min 0
_diffrn_reflns_number 25648
_diffrn_reflns_theta_full 25.02
_diffrn_reflns_theta_max 25.02
_diffrn_reflns_theta_min 1.34
_diffrn_standards_decay_% 0.0
_exptl_absorpt_coefficient_mu 1.533
_exptl_absorpt_correction_T_max 0.9723
_exptl_absorpt_correction_T_min 0.6834
_exptl_absorpt_correction_type empirical
_exptl_crystal_colour Colorless
_exptl_crystal_density_diffrn 1.673
_exptl_crystal_density_method 'not measured'
_exptl_crystal_description Parallelepiped
_exptl_crystal_F_000 2464
_exptl_crystal_size_max 0.35
_exptl_crystal_size_mid 0.25
_exptl_crystal_size_min 0.10
_refine_diff_density_max 1.225
_refine_diff_density_min -1.750
_refine_diff_density_rms 0.127
_refine_ls_extinction_coef 0.00010(6)
_refine_ls_extinction_expression Fc^*^=kFc[1+0.001xFc^2^\l^3^/sin(2\q)]^-1/4^
_refine_ls_extinction_method SHELXL
_refine_ls_goodness_of_fit_ref 1.064
_refine_ls_hydrogen_treatment mixed
_refine_ls_matrix_type full
_refine_ls_number_parameters 1211
_refine_ls_number_reflns 16925
_refine_ls_number_restraints 0
_refine_ls_restrained_S_all 1.064
_refine_ls_R_factor_all 0.0879
_refine_ls_R_factor_gt 0.0455
_refine_ls_shift/su_max 0.241
_refine_ls_shift/su_mean 0.011
_refine_ls_structure_factor_coef Fsqd
_refine_ls_weighting_details 'calc w=1/[\s^2^(Fo^2^)+(0.0510P)^2^+28.6704P] where P=(Fo^2^+2Fc^2^)/3'
_refine_ls_weighting_scheme calc
_refine_ls_wR_factor_gt 0.1074
_refine_ls_wR_factor_ref 0.1360
_reflns_number_gt 10625
_reflns_number_total 16931
_reflns_threshold_expression >4sigma(I)
_cod_data_source_file ic100338t_si_002.cif
_cod_data_source_block k863
_cod_depositor_comments
;
The following automatic conversions were performed:

'_symmetry_cell_setting' value 'Triclinic' changed to 'triclinic'
according to the built-in table from CIF Core dictionary named
'cif_core.dic' version 2.4.1 from
2010-06-29.

'_exptl_absorpt_correction_type' value 'Empirical'
changed to 'empirical' according to the built-in table from CIF Core
dictionary named 'cif_core.dic' version 2.4.1 from 2010-06-29.

Automatic conversion script
Id: cif_fix_values 1646 2011-03-28 12:23:43Z adriana 
;
_cod_original_formula_sum 'C47 H37.5 N9.5 O14.5 Cl3 Eu '
_cod_database_code 4315519

loop_
_symmetry_equiv_pos_as_xyz
'x, y, z'
'-x, -y, -z'

loop_
_atom_site_label
_atom_site_type_symbol
_atom_site_fract_x
_atom_site_fract_y
_atom_site_fract_z
_atom_site_U_iso_or_equiv
_atom_site_adp_type
_atom_site_occupancy
_atom_site_symmetry_multiplicity
_atom_site_calc_flag
_atom_site_refinement_flags
_atom_site_disorder_assembly
_atom_site_disorder_group
Eu1 Eu 0.71457(2) 0.75642(2) 0.868634(17) 0.02103(10) Uani 1 1 d . . .
O1 O 0.8503(3) 0.7689(3) 0.7773(3) 0.0403(13) Uani 1 1 d . . .
N1 N 0.8503(4) 0.7677(3) 0.9119(3) 0.0262(13) Uani 1 1 d . . .
C2 C 0.8674(5) 0.8417(4) 0.9208(4) 0.0296(16) Uani 1 1 d . . .
H2 H 0.8257 0.8930 0.9140 0.036 Uiso 1 1 calc R . .
C3 C 0.9415(5) 0.8471(5) 0.9389(4) 0.0360(18) Uani 1 1 d . . .
H3 H 0.9488 0.8999 0.9456 0.043 Uiso 1 1 calc R . .
C4 C 1.0047(5) 0.7740(5) 0.9468(4) 0.0362(18) Uani 1 1 d . . .
H4 H 1.0566 0.7758 0.9584 0.043 Uiso 1 1 calc R . .
C5 C 0.9901(5) 0.6969(5) 0.9374(4) 0.0354(17) Uani 1 1 d . . .
H5 H 1.0325 0.6460 0.9424 0.043 Uiso 1 1 calc R . .
C6 C 0.9130(4) 0.6954(4) 0.9208(3) 0.0247(15) Uani 1 1 d . . .
C7 C 0.8944(4) 0.6119(4) 0.9149(4) 0.0285(16) Uani 1 1 d . . .
C8 C 0.9577(5) 0.5355(5) 0.9168(4) 0.0331(17) Uani 1 1 d . . .
H8 H 1.0150 0.5373 0.9190 0.040 Uiso 1 1 calc R . .
C9 C 0.9358(5) 0.4589(4) 0.9155(4) 0.0338(17) Uani 1 1 d . . .
H9 H 0.9783 0.4081 0.9161 0.041 Uiso 1 1 calc R . .
C10 C 0.8499(5) 0.4557(4) 0.9133(4) 0.0304(16) Uani 1 1 d . . .
C11 C 0.8205(5) 0.3765(5) 0.9155(4) 0.0362(18) Uani 1 1 d . . .
H11 H 0.8599 0.3234 0.9183 0.043 Uiso 1 1 calc R . .
C12 C 0.7374(5) 0.3775(4) 0.9137(4) 0.0353(18) Uani 1 1 d . . .
H12 H 0.7194 0.3249 0.9153 0.042 Uiso 1 1 calc R . .
C13 C 0.6752(5) 0.4575(4) 0.9093(4) 0.0283(16) Uani 1 1 d . . .
C14 C 0.5870(5) 0.4616(5) 0.9087(4) 0.0374(18) Uani 1 1 d . . .
H14 H 0.5664 0.4109 0.9092 0.045 Uiso 1 1 calc R . .
C15 C 0.5309(5) 0.5394(5) 0.9075(4) 0.0347(17) Uani 1 1 d . . .
H15 H 0.4712 0.5415 0.9092 0.042 Uiso 1 1 calc R . .
C16 C 0.5626(4) 0.6162(4) 0.9037(4) 0.0262(15) Uani 1 1 d . . .
C17 C 0.5056(4) 0.7025(4) 0.9015(4) 0.0263(15) Uani 1 1 d . . .
C18 C 0.4146(5) 0.7089(5) 0.9172(4) 0.0334(17) Uani 1 1 d . . .
H18 H 0.3873 0.6576 0.9307 0.040 Uiso 1 1 calc R . .
C19 C 0.3643(5) 0.7916(5) 0.9128(4) 0.0370(18) Uani 1 1 d . . .
H19 H 0.3024 0.7969 0.9241 0.044 Uiso 1 1 calc R . .
C20 C 0.4055(5) 0.8653(5) 0.8919(4) 0.0350(18) Uani 1 1 d . . .
H20 H 0.3728 0.9224 0.8869 0.042 Uiso 1 1 calc R . .
C21 C 0.4968(5) 0.8537(4) 0.8784(4) 0.0305(16) Uani 1 1 d . . .
H21 H 0.5249 0.9045 0.8649 0.037 Uiso 1 1 calc R . .
N22 N 0.5476(4) 0.7745(3) 0.8835(3) 0.0271(13) Uani 1 1 d . . .
N23 N 0.6480(4) 0.6148(3) 0.9013(3) 0.0230(12) Uani 1 1 d . . .
C24 C 0.7023(5) 0.5367(4) 0.9059(4) 0.0262(15) Uani 1 1 d . . .
C25 C 0.7916(5) 0.5356(4) 0.9082(3) 0.0251(15) Uani 1 1 d . . .
N26 N 0.8138(4) 0.6128(3) 0.9082(3) 0.0228(12) Uani 1 1 d . . .
N27 N 0.6951(4) 0.7523(4) 0.7500(3) 0.0300(13) Uani 1 1 d . . .
C28 C 0.6884(5) 0.6788(5) 0.7357(4) 0.0355(18) Uani 1 1 d . . .
H28 H 0.6864 0.6254 0.7714 0.043 Uiso 1 1 calc R . .
C29 C 0.6842(6) 0.6769(5) 0.6721(4) 0.044(2) Uani 1 1 d . . .
H29 H 0.6803 0.6234 0.6647 0.053 Uiso 1 1 calc R . .
C30 C 0.6859(6) 0.7547(6) 0.6196(4) 0.049(2) Uani 1 1 d . . .
H30 H 0.6828 0.7554 0.5757 0.059 Uiso 1 1 calc R . .
C31 C 0.6921(6) 0.8314(5) 0.6325(4) 0.043(2) Uani 1 1 d . . .
H31 H 0.6927 0.8854 0.5974 0.051 Uiso 1 1 calc R . .
C32 C 0.6975(5) 0.8286(5) 0.6977(4) 0.0288(16) Uani 1 1 d . . .
C33 C 0.7067(4) 0.9102(4) 0.7124(4) 0.0283(15) Uani 1 1 d . . .
C34 C 0.7229(5) 0.9894(5) 0.6610(4) 0.0380(18) Uani 1 1 d . . .
H34 H 0.7316 0.9918 0.6145 0.046 Uiso 1 1 calc R . .
C35 C 0.7262(5) 1.0632(5) 0.6782(4) 0.0394(19) Uani 1 1 d . . .
H35 H 0.7391 1.1158 0.6433 0.047 Uiso 1 1 calc R . .
C36 C 0.7104(5) 1.0613(5) 0.7474(4) 0.0316(16) Uani 1 1 d . . .
C37 C 0.7045(5) 1.1375(5) 0.7704(4) 0.0359(18) Uani 1 1 d . . .
H37 H 0.7156 1.1922 0.7378 0.043 Uiso 1 1 calc R . .
C38 C 0.6834(5) 1.1317(5) 0.8379(4) 0.0385(19) Uani 1 1 d . . .
H38 H 0.6796 1.1826 0.8519 0.046 Uiso 1 1 calc R . .
C39 C 0.6668(5) 1.0498(4) 0.8885(4) 0.0305(16) Uani 1 1 d . . .
C40 C 0.6392(5) 1.0409(5) 0.9595(4) 0.0353(18) Uani 1 1 d . . .
H40 H 0.6323 1.0906 0.9757 0.042 Uiso 1 1 calc R . .
C41 C 0.6220(5) 0.9603(4) 1.0056(4) 0.0316(16) Uani 1 1 d . . .
H41 H 0.6026 0.9547 1.0531 0.038 Uiso 1 1 calc R . .
C42 C 0.6337(4) 0.8863(4) 0.9810(4) 0.0262(15) Uani 1 1 d . . .
C43 C 0.6180(4) 0.7967(4) 1.0280(4) 0.0267(15) Uani 1 1 d . . .
C44 C 0.5706(5) 0.7855(5) 1.0960(4) 0.0368(18) Uani 1 1 d . . .
H44 H 0.5456 0.8349 1.1132 0.044 Uiso 1 1 calc R . .
C45 C 0.5609(5) 0.6996(5) 1.1382(4) 0.0396(19) Uani 1 1 d . . .
H45 H 0.5287 0.6899 1.1843 0.048 Uiso 1 1 calc R . .
C46 C 0.5991(5) 0.6296(5) 1.1113(4) 0.0364(18) Uani 1 1 d . . .
H46 H 0.5949 0.5711 1.1394 0.044 Uiso 1 1 calc R . .
C47 C 0.6436(5) 0.6453(4) 1.0429(4) 0.0309(16) Uani 1 1 d . . .
H47 H 0.6686 0.5964 1.0252 0.037 Uiso 1 1 calc R . .
N48 N 0.6529(4) 0.7278(3) 1.0004(3) 0.0266(13) Uani 1 1 d . . .
N49 N 0.6612(3) 0.8917(3) 0.9141(3) 0.0229(12) Uani 1 1 d . . .
C50 C 0.6748(4) 0.9727(4) 0.8682(4) 0.0239(15) Uani 1 1 d . . .
C51 C 0.6961(4) 0.9792(4) 0.7956(3) 0.0226(14) Uani 1 1 d . . .
N52 N 0.6958(4) 0.9042(3) 0.7793(3) 0.0239(12) Uani 1 1 d . . .
Eu2 Eu 0.77501(2) 0.73616(2) 0.357087(18) 0.02466(11) Uani 1 1 d . . .
O2 O 0.6366(3) 0.7216(3) 0.3397(3) 0.0348(12) Uani 1 1 d . . .
N53 N 0.6484(4) 0.7119(4) 0.4729(3) 0.0308(14) Uani 1 1 d . . .
C54 C 0.6364(5) 0.6326(5) 0.5187(4) 0.0374(18) Uani 1 1 d . . .
H54 H 0.6818 0.5850 0.5143 0.045 Uiso 1 1 calc R . .
C55 C 0.5634(6) 0.6159(6) 0.5713(5) 0.050(2) Uani 1 1 d . . .
H55 H 0.5589 0.5590 0.6024 0.060 Uiso 1 1 calc R . .
C56 C 0.4961(6) 0.6857(7) 0.5773(5) 0.062(3) Uani 1 1 d . . .
H56 H 0.4443 0.6769 0.6126 0.074 Uiso 1 1 calc R . .
C57 C 0.5057(6) 0.7676(6) 0.5315(5) 0.052(2) Uani 1 1 d . . .
H57 H 0.4606 0.8157 0.5351 0.062 Uiso 1 1 calc R . .
C58 C 0.5822(5) 0.7794(5) 0.4796(4) 0.0353(18) Uani 1 1 d . . .
C59 C 0.5960(5) 0.8674(5) 0.4285(4) 0.0327(17) Uani 1 1 d . . .
C60 C 0.5301(5) 0.9433(6) 0.4310(4) 0.044(2) Uani 1 1 d . . .
H60 H 0.4765 0.9382 0.4647 0.053 Uiso 1 1 calc R . .
C61 C 0.5456(6) 1.0223(6) 0.3847(5) 0.047(2) Uani 1 1 d . . .
H61 H 0.5025 1.0723 0.3864 0.056 Uiso 1 1 calc R . .
C62 C 0.6244(6) 1.0309(5) 0.3345(4) 0.041(2) Uani 1 1 d . . .
C63 C 0.6446(6) 1.1124(5) 0.2825(5) 0.047(2) Uani 1 1 d . . .
H63 H 0.6034 1.1641 0.2821 0.057 Uiso 1 1 calc R . .
C64 C 0.7204(6) 1.1159(5) 0.2352(5) 0.049(2) Uani 1 1 d . . .
H64 H 0.7315 1.1698 0.2014 0.059 Uiso 1 1 calc R . .
C65 C 0.7857(6) 1.0394(5) 0.2343(4) 0.041(2) Uani 1 1 d . . .
C66 C 0.8674(6) 1.0395(5) 0.1856(5) 0.049(2) Uani 1 1 d . . .
H66 H 0.8802 1.0911 0.1494 0.059 Uiso 1 1 calc R . .
C67 C 0.9279(6) 0.9652(5) 0.1909(4) 0.049(2) Uani 1 1 d . . .
H67 H 0.9832 0.9661 0.1592 0.059 Uiso 1 1 calc R . .
C68 C 0.9083(5) 0.8869(5) 0.2434(4) 0.0354(18) Uani 1 1 d . . .
C69 C 0.9716(5) 0.8047(5) 0.2511(4) 0.0356(18) Uani 1 1 d . . .
C70 C 1.0589(6) 0.8027(6) 0.2153(5) 0.051(2) Uani 1 1 d . . .
H70 H 1.0798 0.8551 0.1846 0.061 Uiso 1 1 calc R . .
C71 C 1.1159(6) 0.7235(6) 0.2246(5) 0.053(2) Uani 1 1 d . . .
H71 H 1.1755 0.7216 0.2005 0.064 Uiso 1 1 calc R . .
C72 C 1.0833(5) 0.6477(6) 0.2698(5) 0.046(2) Uani 1 1 d . . .
H72 H 1.1202 0.5930 0.2771 0.055 Uiso 1 1 calc R . .
C73 C 0.9959(5) 0.6539(5) 0.3038(4) 0.0373(18) Uani 1 1 d . . .
H73 H 0.9740 0.6017 0.3342 0.045 Uiso 1 1 calc R . .
N74 N 0.9394(4) 0.7303(4) 0.2965(3) 0.0326(14) Uani 1 1 d . . .
N75 N 0.8286(4) 0.8829(4) 0.2883(3) 0.0298(13) Uani 1 1 d . . .
C76 C 0.7686(5) 0.9584(5) 0.2844(4) 0.0319(17) Uani 1 1 d . . .
C77 C 0.6861(5) 0.9532(4) 0.3348(4) 0.0322(17) Uani 1 1 d . . .
N78 N 0.6705(4) 0.8730(4) 0.3807(3) 0.0285(13) Uani 1 1 d . . .
N79 N 0.7904(4) 0.7415(4) 0.2269(3) 0.0327(14) Uani 1 1 d . . .
C80 C 0.7934(5) 0.8144(5) 0.1739(4) 0.0350(17) Uani 1 1 d . . .
H80 H 0.7905 0.8690 0.1824 0.042 Uiso 1 1 calc R . .
C81 C 0.8005(5) 0.8146(6) 0.1066(4) 0.042(2) Uani 1 1 d . . .
H81 H 0.8031 0.8677 0.0706 0.051 Uiso 1 1 calc R . .
C82 C 0.8036(6) 0.7354(6) 0.0941(4) 0.047(2) Uani 1 1 d . . .
H82 H 0.8085 0.7333 0.0492 0.056 Uiso 1 1 calc R . .
C83 C 0.7996(5) 0.6588(5) 0.1479(4) 0.0400(19) Uani 1 1 d . . .
H83 H 0.8025 0.6039 0.1399 0.048 Uiso 1 1 calc R . .
C84 C 0.7911(5) 0.6633(5) 0.2142(4) 0.0313(16) Uani 1 1 d . . .
C85 C 0.7875(5) 0.5820(5) 0.2727(4) 0.0343(17) Uani 1 1 d . . .
C86 C 0.7707(6) 0.5025(6) 0.2682(5) 0.050(2) Uani 1 1 d . . .
H86 H 0.7580 0.5003 0.2281 0.061 Uiso 1 1 calc R . .
C87 C 0.7728(7) 0.4283(6) 0.3226(5) 0.055(2) Uani 1 1 d . . .
H87 H 0.7581 0.3756 0.3210 0.066 Uiso 1 1 calc R . .
C88 C 0.7969(6) 0.4298(5) 0.3811(5) 0.043(2) Uani 1 1 d . . .
C89 C 0.8121(6) 0.3527(5) 0.4358(5) 0.050(2) Uani 1 1 d . . .
H89 H 0.8049 0.2969 0.4344 0.060 Uiso 1 1 calc R . .
C90 C 0.8366(6) 0.3590(5) 0.4891(5) 0.047(2) Uani 1 1 d . . .
H90 H 0.8470 0.3074 0.5244 0.057 Uiso 1 1 calc R . .
C91 C 0.8473(5) 0.4431(5) 0.4935(4) 0.0392(19) Uani 1 1 d . . .
C92 C 0.8720(6) 0.4538(5) 0.5485(4) 0.045(2) Uani 1 1 d . . .
H92 H 0.8816 0.4042 0.5855 0.054 Uiso 1 1 calc R . .
C93 C 0.8822(6) 0.5359(5) 0.5484(4) 0.043(2) Uani 1 1 d . . .
H93 H 0.9005 0.5425 0.5846 0.052 Uiso 1 1 calc R . .
C94 C 0.8656(5) 0.6098(5) 0.4945(4) 0.0331(17) Uani 1 1 d . . .
C95 C 0.8744(5) 0.7009(5) 0.4917(4) 0.0327(17) Uani 1 1 d . . .
C96 C 0.9166(6) 0.7151(5) 0.5350(5) 0.049(2) Uani 1 1 d . . .
H96 H 0.9434 0.6666 0.5650 0.058 Uiso 1 1 calc R . .
C97 C 0.9191(7) 0.8013(6) 0.5340(5) 0.062(3) Uani 1 1 d . . .
H97 H 0.9473 0.8124 0.5631 0.075 Uiso 1 1 calc R . .
C98 C 0.8791(6) 0.8702(6) 0.4891(5) 0.049(2) Uani 1 1 d . . .
H98 H 0.8781 0.9294 0.4880 0.059 Uiso 1 1 calc R . .
C99 C 0.8409(5) 0.8516(5) 0.4462(4) 0.0383(19) Uani 1 1 d . . .
H99 H 0.8153 0.8994 0.4151 0.046 Uiso 1 1 calc R . .
N100 N 0.8378(4) 0.7689(4) 0.4458(3) 0.0316(14) Uani 1 1 d . . .
N101 N 0.8405(4) 0.6023(4) 0.4413(3) 0.0292(13) Uani 1 1 d . . .
C102 C 0.8323(5) 0.5204(4) 0.4408(4) 0.0285(16) Uani 1 1 d . . .
C103 C 0.8083(5) 0.5135(5) 0.3833(4) 0.0348(18) Uani 1 1 d . . .
N104 N 0.8011(4) 0.5884(4) 0.3305(3) 0.0309(14) Uani 1 1 d . . .
N105 N 0.5996(7) 0.4384(7) 0.4894(6) 0.086(3) Uani 1 1 d . . .
C106 C 0.6063(7) 0.3720(8) 0.5297(6) 0.072(3) Uani 1 1 d . . .
C107 C 0.6143(9) 0.2850(8) 0.5806(7) 0.095(4) Uani 1 1 d . . .
N108 N 0.9893(8) 0.8641(8) 0.7604(6) 0.103(4) Uani 1 1 d . . .
C109 C 1.0541(9) 0.8154(8) 0.7518(6) 0.069(3) Uani 1 1 d . . .
C110 C 1.1343(9) 0.7580(8) 0.7399(7) 0.092(4) Uani 1 1 d . . .
N111 N 0.9130(11) 0.2097(10) 0.6245(9) 0.099(5) Uiso 0.70 1 d PG A 1
C112 C 0.9325(9) 0.1343(10) 0.6443(7) 0.102(8) Uiso 0.70 1 d PG A 1
C113 C 0.9568(14) 0.0405(10) 0.6690(11) 0.122(8) Uiso 0.70 1 d PG A 1
N11X N 0.916(3) 0.163(3) 0.625(2) 0.117(15) Uiso 0.30 1 d PG B 2
C12X C 0.935(2) 0.093(3) 0.6165(16) 0.117(17) Uiso 0.30 1 d PG B 2
C13X C 0.960(3) 0.007(3) 0.606(2) 0.098(14) Uiso 0.30 1 d PG B 2
Cl1 Cl 0.75633(12) 0.40039(12) 1.11484(11) 0.0387(4) Uani 1 1 d . . .
O3 O 0.8206(4) 0.4574(4) 1.0997(4) 0.071(2) Uani 1 1 d . . .
O4 O 0.6963(4) 0.4432(4) 1.0709(3) 0.0551(17) Uani 1 1 d . . .
O5 O 0.7958(4) 0.3179(4) 1.1013(4) 0.0561(17) Uani 1 1 d . . .
O6 O 0.7077(5) 0.3869(6) 1.1846(4) 0.085(2) Uani 1 1 d . . .
Cl2 Cl 0.74993(14) 1.10064(14) 0.44748(12) 0.0491(5) Uani 1 1 d . . .
O7 O 0.7991(6) 1.1067(5) 0.4919(4) 0.094(3) Uani 1 1 d . . .
O8 O 0.7069(5) 1.1866(4) 0.4183(4) 0.079(2) Uani 1 1 d . . .
O9 O 0.8088(5) 1.0671(4) 0.3928(3) 0.071(2) Uani 1 1 d . . .
O10 O 0.6882(5) 1.0397(5) 0.4854(4) 0.078(2) Uani 1 1 d . . .
Cl3 Cl 0.5284(2) 0.9213(2) 0.23875(16) 0.0391(10) Uiso 0.70 1 d PG C 1
O11 O 0.4959(4) 0.8416(3) 0.2833(3) 0.0570(13) Uiso 0.70 1 d PG C 1
O12 O 0.6207(2) 0.9121(5) 0.2314(4) 0.0570(13) Uiso 0.70 1 d PG C 1
O13 O 0.5110(5) 0.9385(5) 0.1732(2) 0.0570(13) Uiso 0.70 1 d PG C 1
O14 O 0.4858(4) 0.9929(3) 0.2672(3) 0.0570(13) Uiso 0.70 1 d PG C 1
Cl4 Cl 0.8408(2) 1.0971(2) 0.97567(17) 0.0397(6) Uiso 0.70 1 d PG D 1
O15 O 0.8037(5) 1.0501(5) 1.0446(2) 0.0679(14) Uiso 0.70 1 d PG D 1
O16 O 0.8640(5) 1.0390(4) 0.9331(3) 0.0679(14) Uiso 0.70 1 d PG D 1
O17 O 0.7782(4) 1.1693(4) 0.9515(4) 0.0679(14) Uiso 0.70 1 d PG D 1
O18 O 0.9174(4) 1.1299(4) 0.9735(4) 0.0679(14) Uiso 0.70 1 d PG D 1
Cl5 Cl 0.6375(3) 0.4161(3) 0.7273(2) 0.0507(12) Uiso 0.63 1 d PG E 1
O19 O 0.6639(7) 0.3467(5) 0.7824(4) 0.099(2) Uiso 0.63 1 d PG E 1
O20 O 0.5881(6) 0.3836(6) 0.6967(5) 0.099(2) Uiso 0.63 1 d PG E 1
O21 O 0.5845(6) 0.4869(6) 0.7530(6) 0.099(2) Uiso 0.63 1 d PG E 1
O22 O 0.7134(5) 0.4473(7) 0.6772(4) 0.099(2) Uiso 0.63 1 d PG E 1
Cl6 Cl 0.9708(4) 0.5829(4) 0.7165(3) 0.0434(19) Uiso 0.50 1 d PG F 1
O23 O 1.0022(6) 0.6657(4) 0.6982(5) 0.062(2) Uiso 0.50 1 d PG F 1
O24 O 0.9831(9) 0.5563(8) 0.6562(5) 0.062(2) Uiso 0.50 1 d PG F 1
O25 O 1.0183(6) 0.5179(5) 0.7619(5) 0.062(2) Uiso 0.50 1 d PG F 1
O26 O 0.8797(4) 0.5916(7) 0.7499(6) 0.062(2) Uiso 0.50 1 d PG F 1
Cl3' Cl 0.5294(5) 0.9049(5) 0.2330(4) 0.038(2) Uiso 0.30 1 d PG G 2
O11' O 0.5291(10) 0.8115(5) 0.2554(7) 0.047(3) Uiso 0.30 1 d PG G 2
O12' O 0.6170(6) 0.9236(10) 0.2175(8) 0.047(3) Uiso 0.30 1 d PG G 2
O13' O 0.4958(11) 0.9416(10) 0.1730(6) 0.047(3) Uiso 0.30 1 d PG G 2
O14' O 0.4756(9) 0.9429(9) 0.2860(6) 0.047(3) Uiso 0.30 1 d PG G 2
Cl4' Cl 0.8446(6) 1.0909(6) 0.9877(4) 0.0397(6) Uiso 0.30 1 d PG H 2
O15' O 0.7957(14) 1.1571(12) 0.9441(10) 0.103(5) Uiso 0.30 1 d PG H 2
O16' O 0.8700(14) 1.1299(13) 1.0294(10) 0.103(5) Uiso 0.30 1 d PG H 2
O17' O 0.7917(13) 1.0238(12) 1.0304(10) 0.103(5) Uiso 0.30 1 d PG H 2
O18' O 0.9211(10) 1.0528(13) 0.9468(9) 0.103(5) Uiso 0.30 1 d PG H 2
Cl5' Cl 0.6577(5) 0.4203(5) 0.7359(4) 0.052(2) Uiso 0.37 1 d PG I 2
O19' O 0.6537(14) 0.3483(10) 0.7968(6) 0.110(4) Uiso 0.37 1 d PG I 2
O20' O 0.6706(12) 0.3873(12) 0.6785(7) 0.110(4) Uiso 0.37 1 d PG I 2
O21' O 0.5775(8) 0.4794(11) 0.7423(11) 0.110(4) Uiso 0.37 1 d PG I 2
O22' O 0.7291(9) 0.4660(11) 0.7260(10) 0.110(4) Uiso 0.37 1 d PG I 2
Cl6' Cl 0.9609(4) 0.5949(4) 0.7115(4) 0.070(3) Uiso 0.50 1 d PG J 2
O23' O 0.9482(7) 0.6887(4) 0.6843(6) 0.068(2) Uiso 0.50 1 d PG J 2
O24' O 0.9928(9) 0.5549(8) 0.6565(6) 0.068(2) Uiso 0.50 1 d PG J 2
O25' O 1.0232(6) 0.5702(7) 0.7526(5) 0.068(2) Uiso 0.50 1 d PG J 2
O26' O 0.8794(5) 0.5655(7) 0.7526(7) 0.068(2) Uiso 0.50 1 d PG J 2
O27 O 0.4246(5) 0.4285(4) 0.6348(4) 0.0669(18) Uiso 1 1 d . . .
O28 O 0.4206(8) 0.5256(8) 0.7229(7) 0.095(4) Uiso 0.70 1 d P . .
O29 O 0.4665(16) 0.6600(16) 0.7547(13) 0.111(8) Uiso 0.40 1 d P . .

loop_
_atom_site_aniso_label
_atom_site_aniso_U_11
_atom_site_aniso_U_22
_atom_site_aniso_U_33
_atom_site_aniso_U_23
_atom_site_aniso_U_13
_atom_site_aniso_U_12
Eu1 0.02521(19) 0.01579(17) 0.02184(19) -0.00454(13) -0.00715(15) -0.00134(13)
O1 0.040(3) 0.046(3) 0.029(3) -0.009(2) -0.005(2) 0.002(3)
N1 0.029(3) 0.023(3) 0.029(3) -0.006(2) -0.014(3) 0.000(2)
C2 0.032(4) 0.024(3) 0.031(4) -0.006(3) -0.008(3) -0.001(3)
C3 0.038(4) 0.031(4) 0.041(5) -0.009(3) -0.009(4) -0.012(3)
C4 0.034(4) 0.032(4) 0.044(5) -0.008(3) -0.012(4) -0.008(3)
C5 0.033(4) 0.034(4) 0.036(4) -0.008(3) -0.004(3) -0.007(3)
C6 0.024(4) 0.029(4) 0.021(4) -0.005(3) -0.005(3) -0.005(3)
C7 0.025(4) 0.028(4) 0.027(4) -0.005(3) -0.003(3) -0.001(3)
C8 0.025(4) 0.031(4) 0.041(5) -0.010(3) -0.014(3) 0.007(3)
C9 0.034(4) 0.023(4) 0.045(5) -0.017(3) -0.014(4) 0.012(3)
C10 0.037(4) 0.021(3) 0.027(4) -0.003(3) -0.010(3) 0.004(3)
C11 0.044(5) 0.020(4) 0.041(5) -0.009(3) -0.011(4) 0.004(3)
C12 0.045(5) 0.017(3) 0.044(5) -0.012(3) -0.008(4) -0.002(3)
C13 0.034(4) 0.019(3) 0.031(4) -0.009(3) -0.004(3) -0.005(3)
C14 0.043(5) 0.021(3) 0.055(5) -0.015(3) -0.014(4) -0.008(3)
C15 0.034(4) 0.028(4) 0.045(5) -0.013(3) -0.004(4) -0.013(3)
C16 0.030(4) 0.022(3) 0.029(4) -0.009(3) -0.009(3) -0.003(3)
C17 0.026(4) 0.025(3) 0.027(4) -0.010(3) -0.005(3) -0.001(3)
C18 0.029(4) 0.032(4) 0.042(5) -0.012(3) -0.010(3) -0.006(3)
C19 0.026(4) 0.041(4) 0.046(5) -0.016(4) -0.010(4) 0.000(3)
C20 0.029(4) 0.027(4) 0.052(5) -0.015(3) -0.010(4) 0.000(3)
C21 0.032(4) 0.024(3) 0.038(4) -0.008(3) -0.013(3) -0.003(3)
N22 0.032(3) 0.020(3) 0.032(3) -0.008(2) -0.012(3) -0.001(2)
N23 0.028(3) 0.017(3) 0.026(3) -0.007(2) -0.009(2) -0.001(2)
C24 0.030(4) 0.019(3) 0.026(4) -0.004(3) -0.005(3) -0.001(3)
C25 0.031(4) 0.023(3) 0.020(4) -0.004(3) -0.010(3) -0.001(3)
N26 0.031(3) 0.017(3) 0.021(3) -0.004(2) -0.006(2) -0.006(2)
N27 0.037(4) 0.030(3) 0.027(3) -0.010(3) -0.010(3) -0.006(3)
C28 0.041(4) 0.027(4) 0.037(5) -0.009(3) -0.007(4) -0.005(3)
C29 0.065(6) 0.044(5) 0.038(5) -0.022(4) -0.014(4) -0.015(4)
C30 0.073(6) 0.050(5) 0.030(5) -0.013(4) -0.020(4) -0.007(5)
C31 0.056(5) 0.045(5) 0.030(4) -0.009(4) -0.018(4) -0.007(4)
C32 0.031(4) 0.032(4) 0.023(4) -0.007(3) -0.007(3) -0.003(3)
C33 0.027(4) 0.029(4) 0.028(4) -0.007(3) -0.007(3) -0.001(3)
C34 0.045(5) 0.034(4) 0.026(4) 0.002(3) -0.008(4) -0.004(4)
C35 0.047(5) 0.024(4) 0.036(5) 0.007(3) -0.007(4) -0.009(3)
C36 0.034(4) 0.030(4) 0.030(4) -0.005(3) -0.009(3) -0.005(3)
C37 0.047(5) 0.020(3) 0.040(5) 0.003(3) -0.017(4) -0.012(3)
C38 0.054(5) 0.020(4) 0.047(5) -0.010(3) -0.017(4) -0.008(3)
C39 0.036(4) 0.023(3) 0.037(4) -0.007(3) -0.015(3) -0.007(3)
C40 0.049(5) 0.026(4) 0.037(4) -0.016(3) -0.012(4) -0.006(3)
C41 0.041(4) 0.026(4) 0.027(4) -0.012(3) -0.002(3) -0.005(3)
C42 0.029(4) 0.018(3) 0.033(4) -0.007(3) -0.011(3) -0.001(3)
C43 0.026(4) 0.023(3) 0.032(4) -0.008(3) -0.008(3) -0.005(3)
C44 0.046(5) 0.035(4) 0.027(4) -0.013(3) 0.004(4) -0.010(4)
C45 0.049(5) 0.040(4) 0.024(4) -0.004(3) 0.001(4) -0.014(4)
C46 0.047(5) 0.027(4) 0.034(4) -0.005(3) -0.007(4) -0.012(3)
C47 0.037(4) 0.023(3) 0.034(4) -0.011(3) -0.009(3) -0.001(3)
N48 0.032(3) 0.020(3) 0.031(3) -0.012(2) -0.006(3) -0.005(2)
N49 0.023(3) 0.020(3) 0.025(3) -0.010(2) -0.004(2) -0.001(2)
C50 0.018(3) 0.017(3) 0.037(4) -0.008(3) -0.008(3) 0.000(3)
C51 0.022(3) 0.020(3) 0.021(4) -0.004(3) -0.003(3) -0.001(3)
N52 0.023(3) 0.022(3) 0.026(3) -0.006(2) -0.006(2) -0.003(2)
Eu2 0.0277(2) 0.02118(18) 0.0234(2) -0.00611(14) -0.00442(15) -0.00246(14)
O2 0.031(3) 0.037(3) 0.037(3) -0.010(2) -0.013(2) -0.001(2)
N53 0.031(3) 0.037(3) 0.022(3) -0.008(3) -0.004(3) -0.003(3)
C54 0.039(4) 0.042(4) 0.027(4) -0.004(3) -0.005(4) -0.011(4)
C55 0.046(5) 0.049(5) 0.046(5) -0.003(4) -0.001(4) -0.020(4)
C56 0.043(5) 0.076(7) 0.048(6) -0.012(5) 0.014(5) -0.014(5)
C57 0.042(5) 0.054(5) 0.050(6) -0.019(4) 0.005(4) -0.003(4)
C58 0.034(4) 0.041(4) 0.034(4) -0.017(4) -0.006(4) -0.006(3)
C59 0.032(4) 0.033(4) 0.036(4) -0.015(3) -0.009(3) 0.000(3)
C60 0.031(4) 0.054(5) 0.046(5) -0.026(4) -0.007(4) 0.016(4)
C61 0.047(5) 0.044(5) 0.052(6) -0.028(4) -0.017(4) 0.017(4)
C62 0.055(5) 0.030(4) 0.045(5) -0.015(4) -0.023(4) 0.003(4)
C63 0.063(6) 0.029(4) 0.055(6) -0.010(4) -0.029(5) 0.002(4)
C64 0.063(6) 0.027(4) 0.058(6) -0.002(4) -0.028(5) -0.002(4)
C65 0.054(5) 0.026(4) 0.049(5) -0.002(4) -0.027(4) -0.009(4)
C66 0.056(6) 0.037(5) 0.047(5) 0.006(4) -0.011(5) -0.020(4)
C67 0.052(5) 0.042(5) 0.040(5) 0.005(4) 0.001(4) -0.021(4)
C68 0.035(4) 0.032(4) 0.034(4) -0.004(3) -0.003(4) -0.010(3)
C69 0.037(4) 0.037(4) 0.028(4) -0.008(3) -0.002(3) -0.006(3)
C70 0.040(5) 0.052(5) 0.054(6) -0.013(4) 0.003(4) -0.015(4)
C71 0.030(5) 0.066(6) 0.057(6) -0.025(5) 0.004(4) -0.004(4)
C72 0.033(4) 0.045(5) 0.055(6) -0.019(4) -0.003(4) 0.002(4)
C73 0.033(4) 0.034(4) 0.039(5) -0.009(3) -0.007(4) 0.003(3)
N74 0.036(4) 0.033(3) 0.027(3) -0.009(3) -0.004(3) -0.007(3)
N75 0.038(4) 0.022(3) 0.030(3) -0.006(3) -0.010(3) -0.006(3)
C76 0.038(4) 0.031(4) 0.029(4) -0.009(3) -0.012(3) -0.004(3)
C77 0.040(4) 0.024(4) 0.037(4) -0.014(3) -0.016(4) 0.003(3)
N78 0.032(3) 0.029(3) 0.026(3) -0.012(3) -0.008(3) -0.001(3)
N79 0.038(4) 0.033(3) 0.028(3) -0.012(3) -0.008(3) -0.002(3)
C80 0.032(4) 0.043(4) 0.028(4) -0.013(3) -0.005(3) 0.001(3)
C81 0.043(5) 0.048(5) 0.035(5) -0.010(4) -0.012(4) -0.004(4)
C82 0.051(5) 0.063(6) 0.033(5) -0.019(4) -0.014(4) -0.008(4)
C83 0.050(5) 0.045(5) 0.034(5) -0.022(4) -0.011(4) -0.005(4)
C84 0.032(4) 0.040(4) 0.026(4) -0.014(3) -0.007(3) -0.006(3)
C85 0.035(4) 0.032(4) 0.036(4) -0.012(3) -0.005(3) -0.006(3)
C86 0.066(6) 0.044(5) 0.054(6) -0.024(4) -0.020(5) -0.009(4)
C87 0.076(7) 0.035(5) 0.064(6) -0.023(4) -0.017(5) -0.014(4)
C88 0.050(5) 0.030(4) 0.050(5) -0.016(4) -0.008(4) -0.002(4)
C89 0.058(6) 0.030(4) 0.061(6) -0.013(4) -0.007(5) -0.009(4)
C90 0.053(5) 0.021(4) 0.056(6) 0.001(4) -0.013(5) 0.000(4)
C91 0.043(5) 0.028(4) 0.036(5) 0.000(3) -0.004(4) -0.005(3)
C92 0.059(6) 0.029(4) 0.037(5) 0.008(3) -0.017(4) -0.006(4)
C93 0.052(5) 0.044(5) 0.030(4) 0.001(4) -0.016(4) -0.006(4)
C94 0.030(4) 0.033(4) 0.034(4) -0.006(3) -0.007(3) -0.005(3)
C95 0.033(4) 0.036(4) 0.031(4) -0.009(3) -0.010(3) -0.007(3)
C96 0.066(6) 0.038(4) 0.047(5) -0.007(4) -0.031(5) -0.001(4)
C97 0.085(7) 0.046(5) 0.078(7) -0.022(5) -0.050(6) -0.004(5)
C98 0.065(6) 0.039(5) 0.054(6) -0.018(4) -0.024(5) -0.009(4)
C99 0.045(5) 0.030(4) 0.044(5) -0.008(4) -0.024(4) -0.001(3)
N100 0.032(3) 0.028(3) 0.031(3) -0.005(3) -0.007(3) -0.003(3)
N101 0.030(3) 0.026(3) 0.029(3) -0.008(3) -0.004(3) -0.004(3)
C102 0.027(4) 0.028(4) 0.028(4) -0.009(3) -0.006(3) 0.002(3)
C103 0.034(4) 0.024(4) 0.044(5) -0.010(3) -0.006(4) -0.003(3)
N104 0.032(3) 0.026(3) 0.034(4) -0.012(3) -0.007(3) 0.002(3)
N105 0.076(7) 0.078(7) 0.084(8) -0.020(6) 0.005(6) -0.004(6)
C106 0.058(7) 0.068(7) 0.079(8) -0.014(6) -0.009(6) -0.006(6)
C107 0.095(10) 0.079(8) 0.080(9) 0.013(7) -0.019(7) -0.010(7)
N108 0.092(8) 0.092(8) 0.115(10) -0.037(7) 0.011(7) -0.029(7)
C109 0.082(8) 0.075(8) 0.065(7) -0.025(6) -0.017(6) -0.031(7)
C110 0.084(9) 0.080(8) 0.103(11) -0.019(7) -0.025(8) 0.002(7)
Cl1 0.0351(10) 0.0377(10) 0.0491(12) -0.0203(9) -0.0112(9) -0.0028(8)
O3 0.038(4) 0.065(4) 0.131(7) -0.056(4) -0.014(4) -0.012(3)
O4 0.054(4) 0.035(3) 0.083(5) -0.007(3) -0.036(4) -0.005(3)
O5 0.050(4) 0.038(3) 0.085(5) -0.030(3) -0.018(3) 0.007(3)
O6 0.090(6) 0.109(6) 0.056(5) -0.038(4) -0.001(4) -0.011(5)
Cl2 0.0483(12) 0.0435(11) 0.0497(13) -0.0117(10) -0.0075(10) -0.0024(10)
O7 0.125(7) 0.090(6) 0.088(6) -0.010(5) -0.052(5) -0.046(5)
O8 0.073(5) 0.057(4) 0.089(6) -0.018(4) -0.015(4) 0.018(4)
O9 0.079(5) 0.052(4) 0.054(4) -0.009(3) 0.007(4) 0.012(3)
O10 0.064(5) 0.080(5) 0.083(6) -0.017(4) 0.001(4) -0.029(4)

loop_
_atom_type_symbol
_atom_type_description
_atom_type_scat_dispersion_real
_atom_type_scat_dispersion_imag
_atom_type_scat_source
C C 0.0033 0.0016 'International Tables Vol C Tables 4.2.6.8 and 6.1.1.4'
H H 0.0000 0.0000 'International Tables Vol C Tables 4.2.6.8 and 6.1.1.4'
N N 0.0061 0.0033 'International Tables Vol C Tables 4.2.6.8 and 6.1.1.4'
O O 0.0106 0.0060 'International Tables Vol C Tables 4.2.6.8 and 6.1.1.4'
Cl Cl 0.1484 0.1585 'International Tables Vol C Tables 4.2.6.8 and 6.1.1.4'
Eu Eu -0.1578 3.6682 'International Tables Vol C Tables 4.2.6.8 and 6.1.1.4'

loop_
_geom_angle_atom_site_label_1
_geom_angle_atom_site_label_2
_geom_angle_atom_site_label_3
_geom_angle
_geom_angle_site_symmetry_1
_geom_angle_site_symmetry_3
_geom_angle_publ_flag
O1 Eu1 N23 116.13(18) . . ?
O1 Eu1 N52 71.67(17) . . ?
N23 Eu1 N52 132.63(17) . . ?
O1 Eu1 N49 113.60(18) . . ?
N23 Eu1 N49 130.26(17) . . ?
N52 Eu1 N49 64.05(17) . . ?
O1 Eu1 N26 76.24(17) . . ?
N23 Eu1 N26 64.10(17) . . ?
N52 Eu1 N26 147.91(18) . . ?
N49 Eu1 N26 131.44(17) . . ?
O1 Eu1 N22 139.90(18) . . ?
N23 Eu1 N22 63.78(17) . . ?
N52 Eu1 N22 81.07(17) . . ?
N49 Eu1 N22 77.82(17) . . ?
N26 Eu1 N22 126.42(17) . . ?
O1 Eu1 N48 143.38(18) . . ?
N23 Eu1 N48 77.69(17) . . ?
N52 Eu1 N48 125.59(17) . . ?
N49 Eu1 N48 63.01(17) . . ?
N26 Eu1 N48 81.19(17) . . ?
N22 Eu1 N48 76.64(18) . . ?
O1 Eu1 N27 66.60(18) . . ?
N23 Eu1 N27 77.20(17) . . ?
N52 Eu1 N27 63.16(17) . . ?
N49 Eu1 N27 123.28(17) . . ?
N26 Eu1 N27 104.57(17) . . ?
N22 Eu1 N27 75.09(18) . . ?
N48 Eu1 N27 148.32(18) . . ?
O1 Eu1 N1 67.59(18) . . ?
N23 Eu1 N1 123.48(16) . . ?
N52 Eu1 N1 103.10(17) . . ?
N49 Eu1 N1 77.07(17) . . ?
N26 Eu1 N1 62.81(16) . . ?
N22 Eu1 N1 149.40(18) . . ?
N48 Eu1 N1 76.54(18) . . ?
N27 Eu1 N1 134.17(18) . . ?
C2 N1 C6 116.0(6) . . ?
C2 N1 Eu1 126.0(4) . . ?
C6 N1 Eu1 117.8(4) . . ?
N1 C2 C3 124.7(6) . . ?
C4 C3 C2 118.7(7) . . ?
C3 C4 C5 118.4(7) . . ?
C6 C5 C4 119.9(7) . . ?
N1 C6 C5 122.3(6) . . ?
N1 C6 C7 117.4(6) . . ?
C5 C6 C7 120.3(6) . . ?
N26 C7 C8 121.4(6) . . ?
N26 C7 C6 116.4(6) . . ?
C8 C7 C6 122.2(6) . . ?
C9 C8 C7 120.0(7) . . ?
C8 C9 C10 120.0(6) . . ?
C9 C10 C25 116.8(6) . . ?
C9 C10 C11 123.4(6) . . ?
C25 C10 C11 119.9(7) . . ?
C12 C11 C10 120.6(7) . . ?
C11 C12 C13 121.4(6) . . ?
C14 C13 C24 116.9(6) . . ?
C14 C13 C12 123.6(6) . . ?
C24 C13 C12 119.5(6) . . ?
C15 C14 C13 120.1(6) . . ?
C14 C15 C16 120.0(7) . . ?
N23 C16 C15 121.1(6) . . ?
N23 C16 C17 116.3(6) . . ?
C15 C16 C17 122.6(6) . . ?
N22 C17 C18 122.2(6) . . ?
N22 C17 C16 116.2(6) . . ?
C18 C17 C16 121.6(6) . . ?
C19 C18 C17 119.3(7) . . ?
C20 C19 C18 119.4(7) . . ?
C19 C20 C21 118.2(7) . . ?
N22 C21 C20 124.1(6) . . ?
C21 N22 C17 116.8(6) . . ?
C21 N22 Eu1 122.4(4) . . ?
C17 N22 Eu1 120.7(4) . . ?
C16 N23 C24 118.7(5) . . ?
C16 N23 Eu1 121.7(4) . . ?
C24 N23 Eu1 118.8(4) . . ?
N23 C24 C13 123.2(6) . . ?
N23 C24 C25 117.6(6) . . ?
C13 C24 C25 119.2(6) . . ?
N26 C25 C10 123.2(6) . . ?
N26 C25 C24 117.3(6) . . ?
C10 C25 C24 119.4(6) . . ?
C7 N26 C25 118.3(6) . . ?
C7 N26 Eu1 122.3(4) . . ?
C25 N26 Eu1 117.9(4) . . ?
C28 N27 C32 116.9(6) . . ?
C28 N27 Eu1 124.8(5) . . ?
C32 N27 Eu1 118.1(4) . . ?
N27 C28 C29 124.0(7) . . ?
C28 C29 C30 118.7(7) . . ?
C31 C30 C29 118.8(7) . . ?
C30 C31 C32 119.7(7) . . ?
N27 C32 C31 121.8(7) . . ?
N27 C32 C33 117.5(6) . . ?
C31 C32 C33 120.7(6) . . ?
N52 C33 C34 121.3(7) . . ?
N52 C33 C32 115.8(6) . . ?
C34 C33 C32 122.9(7) . . ?
C35 C34 C33 120.1(7) . . ?
C34 C35 C36 120.5(7) . . ?
C35 C36 C51 115.9(6) . . ?
C35 C36 C37 124.3(7) . . ?
C51 C36 C37 119.8(7) . . ?
C38 C37 C36 120.9(6) . . ?
C37 C38 C39 120.9(7) . . ?
C40 C39 C50 116.5(6) . . ?
C40 C39 C38 123.5(7) . . ?
C50 C39 C38 120.0(7) . . ?
C41 C40 C39 120.5(7) . . ?
C40 C41 C42 119.3(7) . . ?
N49 C42 C41 122.0(6) . . ?
N49 C42 C43 115.9(6) . . ?
C41 C42 C43 122.1(6) . . ?
N48 C43 C44 122.8(6) . . ?
N48 C43 C42 115.9(6) . . ?
C44 C43 C42 121.3(6) . . ?
C43 C44 C45 118.5(7) . . ?
C46 C45 C44 118.9(7) . . ?
C45 C46 C47 119.7(7) . . ?
N48 C47 C46 122.8(7) . . ?
C47 N48 C43 117.1(6) . . ?
C47 N48 Eu1 122.0(4) . . ?
C43 N48 Eu1 120.4(4) . . ?
C42 N49 C50 118.7(6) . . ?
C42 N49 Eu1 123.1(4) . . ?
C50 N49 Eu1 117.4(4) . . ?
N49 C50 C39 122.9(6) . . ?
N49 C50 C51 118.1(6) . . ?
C39 C50 C51 119.0(6) . . ?
N52 C51 C36 124.3(6) . . ?
N52 C51 C50 116.2(5) . . ?
C36 C51 C50 119.4(6) . . ?
C33 N52 C51 117.7(6) . . ?
C33 N52 Eu1 122.1(4) . . ?
C51 N52 Eu1 118.2(4) . . ?
O2 Eu2 N75 113.47(18) . . ?
O2 Eu2 N104 74.76(18) . . ?
N75 Eu2 N104 132.19(19) . . ?
O2 Eu2 N78 75.12(17) . . ?
N75 Eu2 N78 64.57(19) . . ?
N104 Eu2 N78 149.73(19) . . ?
O2 Eu2 N101 115.22(17) . . ?
N75 Eu2 N101 131.30(19) . . ?
N104 Eu2 N101 63.66(19) . . ?
N78 Eu2 N101 129.07(18) . . ?
O2 Eu2 N74 140.24(18) . . ?
N75 Eu2 N74 63.70(19) . . ?
N104 Eu2 N74 80.42(19) . . ?
N78 Eu2 N74 126.29(19) . . ?
N101 Eu2 N74 79.06(19) . . ?
O2 Eu2 N100 140.74(18) . . ?
N75 Eu2 N100 79.17(18) . . ?
N104 Eu2 N100 125.52(18) . . ?
N78 Eu2 N100 78.25(18) . . ?
N101 Eu2 N100 63.15(18) . . ?
N74 Eu2 N100 79.02(19) . . ?
O2 Eu2 N53 67.48(18) . . ?
N75 Eu2 N53 124.58(19) . . ?
N104 Eu2 N53 102.49(19) . . ?
N78 Eu2 N53 62.69(18) . . ?
N101 Eu2 N53 75.54(18) . . ?
N74 Eu2 N53 149.64(18) . . ?
N100 Eu2 N53 74.84(18) . . ?
O2 Eu2 N79 68.58(18) . . ?
N75 Eu2 N79 76.12(18) . . ?
N104 Eu2 N79 63.13(19) . . ?
N78 Eu2 N79 107.77(18) . . ?
N101 Eu2 N79 122.64(18) . . ?
N74 Eu2 N79 72.62(19) . . ?
N100 Eu2 N79 148.46(19) . . ?
N53 Eu2 N79 135.99(18) . . ?
C54 N53 C58 116.9(6) . . ?
C54 N53 Eu2 123.9(5) . . ?
C58 N53 Eu2 117.9(5) . . ?
N53 C54 C55 124.7(8) . . ?
C54 C55 C56 117.7(8) . . ?
C57 C56 C55 119.4(8) . . ?
C56 C57 C58 119.6(8) . . ?
N53 C58 C57 121.8(7) . . ?
N53 C58 C59 116.5(6) . . ?
C57 C58 C59 121.7(7) . . ?
N78 C59 C60 121.1(7) . . ?
N78 C59 C58 117.9(6) . . ?
C60 C59 C58 121.0(7) . . ?
C61 C60 C59 119.4(8) . . ?
C60 C61 C62 121.0(7) . . ?
C61 C62 C77 116.5(7) . . ?
C61 C62 C63 124.1(8) . . ?
C77 C62 C63 119.4(8) . . ?
C64 C63 C62 121.1(8) . . ?
C63 C64 C65 121.4(8) . . ?
C66 C65 C76 116.9(7) . . ?
C66 C65 C64 123.8(8) . . ?
C76 C65 C64 119.3(8) . . ?
C67 C66 C65 120.0(7) . . ?
C66 C67 C68 120.4(8) . . ?
N75 C68 C67 121.1(7) . . ?
N75 C68 C69 116.5(6) . . ?
C67 C68 C69 122.4(7) . . ?
N74 C69 C70 121.4(7) . . ?
N74 C69 C68 116.1(6) . . ?
C70 C69 C68 122.4(7) . . ?
C69 C70 C71 120.1(8) . . ?
C72 C71 C70 118.7(8) . . ?
C73 C72 C71 118.5(8) . . ?
N74 C73 C72 124.0(7) . . ?
C73 N74 C69 117.3(6) . . ?
C73 N74 Eu2 122.5(5) . . ?
C69 N74 Eu2 120.1(5) . . ?
C68 N75 C76 118.5(6) . . ?
C68 N75 Eu2 121.2(5) . . ?
C76 N75 Eu2 118.4(5) . . ?
N75 C76 C65 122.8(7) . . ?
N75 C76 C77 117.3(6) . . ?
C65 C76 C77 119.9(7) . . ?
N78 C77 C62 122.9(7) . . ?
N78 C77 C76 118.2(6) . . ?
C62 C77 C76 118.9(7) . . ?
C59 N78 C77 119.1(6) . . ?
C59 N78 Eu2 122.4(5) . . ?
C77 N78 Eu2 117.6(5) . . ?
C80 N79 C84 117.4(6) . . ?
C80 N79 Eu2 125.5(5) . . ?
C84 N79 Eu2 117.0(4) . . ?
N79 C80 C81 123.8(7) . . ?
C82 C81 C80 118.2(8) . . ?
C81 C82 C83 119.5(8) . . ?
C82 C83 C84 119.5(7) . . ?
N79 C84 C83 121.5(7) . . ?
N79 C84 C85 117.8(6) . . ?
C83 C84 C85 120.6(7) . . ?
N104 C85 C86 121.7(7) . . ?
N104 C85 C84 116.4(6) . . ?
C86 C85 C84 121.9(7) . . ?
C87 C86 C85 119.3(8) . . ?
C86 C87 C88 120.6(8) . . ?
C87 C88 C103 116.5(7) . . ?
C87 C88 C89 124.0(8) . . ?
C103 C88 C89 119.5(8) . . ?
C90 C89 C88 120.7(8) . . ?
C89 C90 C91 121.3(8) . . ?
C92 C91 C102 116.6(7) . . ?
C92 C91 C90 123.8(7) . . ?
C102 C91 C90 119.6(8) . . ?
C93 C92 C91 120.3(7) . . ?
C92 C93 C94 120.0(8) . . ?
N101 C94 C93 121.5(7) . . ?
N101 C94 C95 115.9(6) . . ?
C93 C94 C95 122.7(7) . . ?
N100 C95 C96 122.1(7) . . ?
N100 C95 C94 116.9(6) . . ?
C96 C95 C94 121.0(7) . . ?
C95 C96 C97 119.6(8) . . ?
C98 C97 C96 118.1(8) . . ?
C99 C98 C97 119.3(8) . . ?
N100 C99 C98 123.9(7) . . ?
C99 N100 C95 116.9(6) . . ?
C99 N100 Eu2 123.0(5) . . ?
C95 N100 Eu2 120.0(5) . . ?
C94 N101 C102 118.4(6) . . ?
C94 N101 Eu2 122.4(4) . . ?
C102 N101 Eu2 117.7(4) . . ?
N101 C102 C91 123.2(7) . . ?
N101 C102 C103 117.7(6) . . ?
C91 C102 C103 119.1(7) . . ?
N104 C103 C102 117.7(6) . . ?
N104 C103 C88 122.4(7) . . ?
C102 C103 C88 119.8(7) . . ?
C85 N104 C103 118.9(6) . . ?
C85 N104 Eu2 121.8(4) . . ?
C103 N104 Eu2 117.4(5) . . ?
N105 C106 C107 178.4(15) . . ?
N108 C109 C110 178.3(15) . . ?
N111 C112 C113 180.0 . . ?
N11X C12X C13X 179.99(9) . . ?
O5 Cl1 O6 110.5(5) . . ?
O5 Cl1 O3 111.4(4) . . ?
O6 Cl1 O3 110.2(5) . . ?
O5 Cl1 O4 108.1(4) . . ?
O6 Cl1 O4 108.5(5) . . ?
O3 Cl1 O4 108.0(4) . . ?
O8 Cl2 O7 109.9(5) . . ?
O8 Cl2 O10 111.5(5) . . ?
O7 Cl2 O10 109.3(5) . . ?
O8 Cl2 O9 108.8(4) . . ?
O7 Cl2 O9 109.3(5) . . ?
O10 Cl2 O9 108.0(5) . . ?
O12 Cl3 O11 109.5 . . ?
O12 Cl3 O14 109.5 . . ?
O11 Cl3 O14 109.5 . . ?
O12 Cl3 O13 109.5 . . ?
O11 Cl3 O13 109.5 . . ?
O14 Cl3 O13 109.5 . . ?
O17 Cl4 O16 109.5 . . ?
O17 Cl4 O15 109.5 . . ?
O16 Cl4 O15 109.5 . . ?
O17 Cl4 O18 109.5 . . ?
O16 Cl4 O18 109.5 . . ?
O15 Cl4 O18 109.5 . . ?
O20 Cl5 O19 109.5 . . ?
O20 Cl5 O21 109.5 . . ?
O19 Cl5 O21 109.5 . . ?
O20 Cl5 O22 109.5 . . ?
O19 Cl5 O22 109.5 . . ?
O21 Cl5 O22 109.5 . . ?
O25 Cl6 O24 109.5 . . ?
O25 Cl6 O23 109.5 . . ?
O24 Cl6 O23 109.5 . . ?
O25 Cl6 O26 109.5 . . ?
O24 Cl6 O26 109.5 . . ?
O23 Cl6 O26 109.5 . . ?
O11' Cl3' O12' 109.5 . . ?
O11' Cl3' O14' 109.5 . . ?
O12' Cl3' O14' 109.5 . . ?
O11' Cl3' O13' 109.5 . . ?
O12' Cl3' O13' 109.5 . . ?
O14' Cl3' O13' 109.5 . . ?
O16' Cl4' O15' 109.5 . . ?
O16' Cl4' O18' 109.5 . . ?
O15' Cl4' O18' 109.5 . . ?
O16' Cl4' O17' 109.5 . . ?
O15' Cl4' O17' 109.5 . . ?
O18' Cl4' O17' 109.5 . . ?
O20' Cl5' O19' 109.5 . . ?
O20' Cl5' O22' 109.5 . . ?
O19' Cl5' O22' 109.5 . . ?
O20' Cl5' O21' 109.5 . . ?
O19' Cl5' O21' 109.5 . . ?
O22' Cl5' O21' 109.5 . . ?
O25' Cl6' O24' 109.5 . . ?
O25' Cl6' O23' 109.5 . . ?
O24' Cl6' O23' 109.5 . . ?
O25' Cl6' O26' 109.5 . . ?
O24' Cl6' O26' 109.5 . . ?
O23' Cl6' O26' 109.5 . . ?

loop_
_geom_bond_atom_site_label_1
_geom_bond_atom_site_label_2
_geom_bond_distance
_geom_bond_site_symmetry_2
_geom_bond_publ_flag
Eu1 O1 2.442(5) . ?
Eu1 N23 2.529(5) . ?
Eu1 N52 2.530(5) . ?
Eu1 N49 2.538(5) . ?
Eu1 N26 2.543(5) . ?
Eu1 N22 2.560(6) . ?
Eu1 N48 2.586(6) . ?
Eu1 N27 2.640(6) . ?
Eu1 N1 2.653(5) . ?
N1 C2 1.356(9) . ?
N1 C6 1.361(8) . ?
C2 C3 1.376(10) . ?
C3 C4 1.372(10) . ?
C4 C5 1.393(10) . ?
C5 C6 1.386(10) . ?
C6 C7 1.486(9) . ?
C7 N26 1.335(9) . ?
C7 C8 1.408(9) . ?
C8 C9 1.362(10) . ?
C9 C10 1.401(10) . ?
C10 C25 1.406(9) . ?
C10 C11 1.434(10) . ?
C11 C12 1.338(11) . ?
C12 C13 1.438(9) . ?
C13 C14 1.401(10) . ?
C13 C24 1.406(9) . ?
C14 C15 1.368(10) . ?
C15 C16 1.405(9) . ?
C16 N23 1.349(8) . ?
C16 C17 1.478(9) . ?
C17 N22 1.357(8) . ?
C17 C18 1.383(10) . ?
C18 C19 1.386(10) . ?
C19 C20 1.365(10) . ?
C20 C21 1.387(10) . ?
C21 N22 1.342(8) . ?
N23 C24 1.354(8) . ?
C24 C25 1.440(10) . ?
C25 N26 1.362(8) . ?
N27 C28 1.342(9) . ?
N27 C32 1.357(9) . ?
C28 C29 1.375(11) . ?
C29 C30 1.376(11) . ?
C30 C31 1.375(11) . ?
C31 C32 1.392(10) . ?
C32 C33 1.487(10) . ?
C33 N52 1.345(9) . ?
C33 C34 1.395(10) . ?
C34 C35 1.364(11) . ?
C35 C36 1.400(11) . ?
C36 C51 1.397(9) . ?
C36 C37 1.433(10) . ?
C37 C38 1.343(11) . ?
C38 C39 1.421(10) . ?
C39 C40 1.402(10) . ?
C39 C50 1.407(9) . ?
C40 C41 1.371(10) . ?
C41 C42 1.401(9) . ?
C42 N49 1.330(9) . ?
C42 C43 1.486(9) . ?
C43 N48 1.356(8) . ?
C43 C44 1.387(10) . ?
C44 C45 1.391(10) . ?
C45 C46 1.367(11) . ?
C46 C47 1.378(10) . ?
C47 N48 1.350(8) . ?
N49 C50 1.365(8) . ?
C50 C51 1.442(9) . ?
C51 N52 1.360(8) . ?
Eu2 O2 2.421(5) . ?
Eu2 N75 2.517(5) . ?
Eu2 N104 2.534(6) . ?
Eu2 N78 2.548(6) . ?
Eu2 N101 2.552(6) . ?
Eu2 N74 2.563(6) . ?
Eu2 N100 2.604(6) . ?
Eu2 N53 2.658(6) . ?
Eu2 N79 2.665(6) . ?
N53 C54 1.340(9) . ?
N53 C58 1.352(9) . ?
C54 C55 1.361(11) . ?
C55 C56 1.385(13) . ?
C56 C57 1.367(12) . ?
C57 C58 1.384(11) . ?
C58 C59 1.489(10) . ?
C59 N78 1.315(9) . ?
C59 C60 1.431(10) . ?
C60 C61 1.350(12) . ?
C61 C62 1.389(12) . ?
C62 C77 1.411(10) . ?
C62 C63 1.439(11) . ?
C63 C64 1.325(13) . ?
C64 C65 1.429(11) . ?
C65 C66 1.408(12) . ?
C65 C76 1.407(10) . ?
C66 C67 1.358(12) . ?
C67 C68 1.405(10) . ?
C68 N75 1.348(9) . ?
C68 C69 1.473(10) . ?
C69 N74 1.361(9) . ?
C69 C70 1.379(11) . ?
C70 C71 1.387(12) . ?
C71 C72 1.378(12) . ?
C72 C73 1.371(11) . ?
C73 N74 1.349(9) . ?
N75 C76 1.369(9) . ?
C76 C77 1.433(11) . ?
C77 N78 1.361(9) . ?
N79 C80 1.330(9) . ?
N79 C84 1.364(9) . ?
C80 C81 1.392(11) . ?
C81 C82 1.369(11) . ?
C82 C83 1.375(11) . ?
C83 C84 1.390(10) . ?
C84 C85 1.478(10) . ?
C85 N104 1.341(9) . ?
C85 C86 1.398(11) . ?
C86 C87 1.363(12) . ?
C87 C88 1.407(12) . ?
C88 C103 1.413(10) . ?
C88 C89 1.427(12) . ?
C89 C90 1.334(12) . ?
C90 C91 1.433(11) . ?
C91 C92 1.401(11) . ?
C91 C102 1.404(10) . ?
C92 C93 1.363(11) . ?
C93 C94 1.392(10) . ?
C94 N101 1.346(9) . ?
C94 C95 1.482(10) . ?
C95 N100 1.357(9) . ?
C95 C96 1.382(11) . ?
C96 C97 1.388(12) . ?
C97 C98 1.379(12) . ?
C98 C99 1.366(11) . ?
C99 N100 1.342(9) . ?
N101 C102 1.355(9) . ?
C102 C103 1.419(10) . ?
C103 N104 1.359(9) . ?
N105 C106 1.135(13) . ?
C106 C107 1.467(16) . ?
N108 C109 1.162(15) . ?
C109 C110 1.416(17) . ?
N111 C112 1.1499 . ?
C112 C113 1.4300 . ?
N11X C12X 1.1500 . ?
C12X C13X 1.4300 . ?
Cl1 O5 1.418(6) . ?
Cl1 O6 1.421(7) . ?
Cl1 O3 1.424(6) . ?
Cl1 O4 1.443(6) . ?
Cl2 O8 1.428(7) . ?
Cl2 O7 1.427(8) . ?
Cl2 O10 1.424(7) . ?
Cl2 O9 1.434(7) . ?
Cl3 O12 1.4200 . ?
Cl3 O11 1.4200 . ?
Cl3 O14 1.4201 . ?
Cl3 O13 1.4202 . ?
Cl4 O17 1.4198 . ?
Cl4 O16 1.4200 . ?
Cl4 O15 1.4200 . ?
Cl4 O18 1.4201 . ?
Cl5 O20 1.4199 . ?
Cl5 O19 1.4199 . ?
Cl5 O21 1.4200 . ?
Cl5 O22 1.4200 . ?
Cl6 O25 1.4199 . ?
Cl6 O24 1.4199 . ?
Cl6 O23 1.4199 . ?
Cl6 O26 1.4201 . ?
Cl3' O11' 1.4199 . ?
Cl3' O12' 1.4199 . ?
Cl3' O14' 1.4200 . ?
Cl3' O13' 1.4200 . ?
Cl4' O16' 1.4199 . ?
Cl4' O15' 1.4200 . ?
Cl4' O18' 1.4200 . ?
Cl4' O17' 1.4200 . ?
Cl5' O20' 1.4199 . ?
Cl5' O19' 1.4200 . ?
Cl5' O22' 1.4200 . ?
Cl5' O21' 1.4200 . ?
Cl6' O25' 1.4198 . ?
Cl6' O24' 1.4200 . ?
Cl6' O23' 1.4200 . ?
Cl6' O26' 1.4202 . ?

loop_
_geom_torsion_atom_site_label_1
_geom_torsion_atom_site_label_2
_geom_torsion_atom_site_label_3
_geom_torsion_atom_site_label_4
_geom_torsion
_geom_torsion_site_symmetry_1
_geom_torsion_site_symmetry_2
_geom_torsion_site_symmetry_3
_geom_torsion_site_symmetry_4
_geom_torsion_publ_flag
O1 Eu1 N1 C2 100.7(6) . . . . ?
N23 Eu1 N1 C2 -152.0(5) . . . . ?
N52 Eu1 N1 C2 37.1(6) . . . . ?
N49 Eu1 N1 C2 -21.9(5) . . . . ?
N26 Eu1 N1 C2 -173.8(6) . . . . ?
N22 Eu1 N1 C2 -57.5(7) . . . . ?
N48 Eu1 N1 C2 -86.9(6) . . . . ?
N27 Eu1 N1 C2 102.3(6) . . . . ?
O1 Eu1 N1 C6 -73.4(5) . . . . ?
N23 Eu1 N1 C6 34.0(5) . . . . ?
N52 Eu1 N1 C6 -136.9(5) . . . . ?
N49 Eu1 N1 C6 164.0(5) . . . . ?
N26 Eu1 N1 C6 12.2(4) . . . . ?
N22 Eu1 N1 C6 128.5(5) . . . . ?
N48 Eu1 N1 C6 99.1(5) . . . . ?
N27 Eu1 N1 C6 -71.8(5) . . . . ?
C6 N1 C2 C3 -1.3(10) . . . . ?
Eu1 N1 C2 C3 -175.4(6) . . . . ?
N1 C2 C3 C4 2.0(12) . . . . ?
C2 C3 C4 C5 -1.1(11) . . . . ?
C3 C4 C5 C6 -0.3(11) . . . . ?
C2 N1 C6 C5 -0.3(10) . . . . ?
Eu1 N1 C6 C5 174.3(5) . . . . ?
C2 N1 C6 C7 177.1(6) . . . . ?
Eu1 N1 C6 C7 -8.3(8) . . . . ?
C4 C5 C6 N1 1.1(11) . . . . ?
C4 C5 C6 C7 -176.2(7) . . . . ?
N1 C6 C7 N26 -6.5(9) . . . . ?
C5 C6 C7 N26 171.0(7) . . . . ?
N1 C6 C7 C8 174.1(7) . . . . ?
C5 C6 C7 C8 -8.4(11) . . . . ?
N26 C7 C8 C9 -3.5(11) . . . . ?
C6 C7 C8 C9 175.9(7) . . . . ?
C7 C8 C9 C10 -1.0(12) . . . . ?
C8 C9 C10 C25 3.9(11) . . . . ?
C8 C9 C10 C11 -176.6(7) . . . . ?
C9 C10 C11 C12 179.6(8) . . . . ?
C25 C10 C11 C12 -0.9(11) . . . . ?
C10 C11 C12 C13 0.2(12) . . . . ?
C11 C12 C13 C14 -178.6(8) . . . . ?
C11 C12 C13 C24 0.9(11) . . . . ?
C24 C13 C14 C15 -2.4(11) . . . . ?
C12 C13 C14 C15 177.1(7) . . . . ?
C13 C14 C15 C16 2.8(12) . . . . ?
C14 C15 C16 N23 -0.1(11) . . . . ?
C14 C15 C16 C17 179.3(7) . . . . ?
N23 C16 C17 N22 12.7(9) . . . . ?
C15 C16 C17 N22 -166.8(7) . . . . ?
N23 C16 C17 C18 -166.9(7) . . . . ?
C15 C16 C17 C18 13.6(11) . . . . ?
N22 C17 C18 C19 1.8(11) . . . . ?
C16 C17 C18 C19 -178.6(7) . . . . ?
C17 C18 C19 C20 1.1(11) . . . . ?
C18 C19 C20 C21 -2.5(12) . . . . ?
C19 C20 C21 N22 1.1(12) . . . . ?
C20 C21 N22 C17 1.7(11) . . . . ?
C20 C21 N22 Eu1 -174.3(6) . . . . ?
C18 C17 N22 C21 -3.1(10) . . . . ?
C16 C17 N22 C21 177.2(6) . . . . ?
C18 C17 N22 Eu1 172.9(5) . . . . ?
C16 C17 N22 Eu1 -6.8(8) . . . . ?
O1 Eu1 N22 C21 -83.6(6) . . . . ?
N23 Eu1 N22 C21 176.2(6) . . . . ?
N52 Eu1 N22 C21 -36.5(5) . . . . ?
N49 Eu1 N22 C21 28.7(5) . . . . ?
N26 Eu1 N22 C21 161.7(5) . . . . ?
N48 Eu1 N22 C21 93.5(5) . . . . ?
N27 Eu1 N22 C21 -101.0(5) . . . . ?
N1 Eu1 N22 C21 64.1(7) . . . . ?
O1 Eu1 N22 C17 100.6(5) . . . . ?
N23 Eu1 N22 C17 0.4(5) . . . . ?
N52 Eu1 N22 C17 147.7(5) . . . . ?
N49 Eu1 N22 C17 -147.1(5) . . . . ?
N26 Eu1 N22 C17 -14.1(6) . . . . ?
N48 Eu1 N22 C17 -82.3(5) . . . . ?
N27 Eu1 N22 C17 83.2(5) . . . . ?
N1 Eu1 N22 C17 -111.6(5) . . . . ?
C15 C16 N23 C24 -3.0(10) . . . . ?
C17 C16 N23 C24 177.5(6) . . . . ?
C15 C16 N23 Eu1 166.4(5) . . . . ?
C17 C16 N23 Eu1 -13.1(8) . . . . ?
O1 Eu1 N23 C16 -128.1(5) . . . . ?
N52 Eu1 N23 C16 -39.5(6) . . . . ?
N49 Eu1 N23 C16 50.5(6) . . . . ?
N26 Eu1 N23 C16 174.1(6) . . . . ?
N22 Eu1 N23 C16 7.0(5) . . . . ?
N48 Eu1 N23 C16 88.0(5) . . . . ?
N27 Eu1 N23 C16 -72.5(5) . . . . ?
N1 Eu1 N23 C16 152.5(5) . . . . ?
O1 Eu1 N23 C24 41.3(5) . . . . ?
N52 Eu1 N23 C24 129.9(5) . . . . ?
N49 Eu1 N23 C24 -140.1(5) . . . . ?
N26 Eu1 N23 C24 -16.5(5) . . . . ?
N22 Eu1 N23 C24 176.4(5) . . . . ?
N48 Eu1 N23 C24 -102.6(5) . . . . ?
N27 Eu1 N23 C24 96.9(5) . . . . ?
N1 Eu1 N23 C24 -38.1(5) . . . . ?
C16 N23 C24 C13 3.5(10) . . . . ?
Eu1 N23 C24 C13 -166.2(5) . . . . ?
C16 N23 C24 C25 -175.7(6) . . . . ?
Eu1 N23 C24 C25 14.6(8) . . . . ?
C14 C13 C24 N23 -0.8(11) . . . . ?
C12 C13 C24 N23 179.7(7) . . . . ?
C14 C13 C24 C25 178.3(7) . . . . ?
C12 C13 C24 C25 -1.2(10) . . . . ?
C9 C10 C25 N26 -2.8(10) . . . . ?
C11 C10 C25 N26 177.7(7) . . . . ?
C9 C10 C25 C24 -179.8(7) . . . . ?
C11 C10 C25 C24 0.6(10) . . . . ?
N23 C24 C25 N26 2.4(9) . . . . ?
C13 C24 C25 N26 -176.8(6) . . . . ?
N23 C24 C25 C10 179.6(6) . . . . ?
C13 C24 C25 C10 0.4(10) . . . . ?
C8 C7 N26 C25 4.6(10) . . . . ?
C6 C7 N26 C25 -174.9(6) . . . . ?
C8 C7 N26 Eu1 -161.1(5) . . . . ?
C6 C7 N26 Eu1 19.5(8) . . . . ?
C10 C25 N26 C7 -1.4(10) . . . . ?
C24 C25 N26 C7 175.7(6) . . . . ?
C10 C25 N26 Eu1 164.9(5) . . . . ?
C24 C25 N26 Eu1 -18.0(8) . . . . ?
O1 Eu1 N26 C7 54.9(5) . . . . ?
N23 Eu1 N26 C7 -176.6(6) . . . . ?
N52 Eu1 N26 C7 53.4(7) . . . . ?
N49 Eu1 N26 C7 -54.6(6) . . . . ?
N22 Eu1 N26 C7 -162.2(5) . . . . ?
N48 Eu1 N26 C7 -96.1(5) . . . . ?
N27 Eu1 N26 C7 115.8(5) . . . . ?
N1 Eu1 N26 C7 -16.7(5) . . . . ?
O1 Eu1 N26 C25 -110.9(5) . . . . ?
N23 Eu1 N26 C25 17.7(4) . . . . ?
N52 Eu1 N26 C25 -112.3(5) . . . . ?
N49 Eu1 N26 C25 139.7(4) . . . . ?
N22 Eu1 N26 C25 32.1(5) . . . . ?
N48 Eu1 N26 C25 98.2(5) . . . . ?
N27 Eu1 N26 C25 -49.9(5) . . . . ?
N1 Eu1 N26 C25 177.5(5) . . . . ?
O1 Eu1 N27 C28 104.3(6) . . . . ?
N23 Eu1 N27 C28 -21.9(6) . . . . ?
N52 Eu1 N27 C28 -175.2(6) . . . . ?
N49 Eu1 N27 C28 -151.9(5) . . . . ?
N26 Eu1 N27 C28 36.7(6) . . . . ?
N22 Eu1 N27 C28 -87.8(6) . . . . ?
N48 Eu1 N27 C28 -60.2(7) . . . . ?
N1 Eu1 N27 C28 102.7(6) . . . . ?
O1 Eu1 N27 C32 -71.3(5) . . . . ?
N23 Eu1 N27 C32 162.5(5) . . . . ?
N52 Eu1 N27 C32 9.2(5) . . . . ?
N49 Eu1 N27 C32 32.4(6) . . . . ?
N26 Eu1 N27 C32 -139.0(5) . . . . ?
N22 Eu1 N27 C32 96.6(5) . . . . ?
N48 Eu1 N27 C32 124.1(5) . . . . ?
N1 Eu1 N27 C32 -72.9(6) . . . . ?
C32 N27 C28 C29 0.2(11) . . . . ?
Eu1 N27 C28 C29 -175.4(6) . . . . ?
N27 C28 C29 C30 -0.8(13) . . . . ?
C28 C29 C30 C31 0.3(14) . . . . ?
C29 C30 C31 C32 0.7(13) . . . . ?
C28 N27 C32 C31 0.8(11) . . . . ?
Eu1 N27 C32 C31 176.8(6) . . . . ?
C28 N27 C32 C33 -178.8(6) . . . . ?
Eu1 N27 C32 C33 -2.9(8) . . . . ?
C30 C31 C32 N27 -1.3(12) . . . . ?
C30 C31 C32 C33 178.4(8) . . . . ?
N27 C32 C33 N52 -11.5(9) . . . . ?
C31 C32 C33 N52 168.8(7) . . . . ?
N27 C32 C33 C34 170.3(7) . . . . ?
C31 C32 C33 C34 -9.4(11) . . . . ?
N52 C33 C34 C35 -1.5(11) . . . . ?
C32 C33 C34 C35 176.6(7) . . . . ?
C33 C34 C35 C36 -2.1(12) . . . . ?
C34 C35 C36 C51 3.1(11) . . . . ?
C34 C35 C36 C37 -174.1(7) . . . . ?
C35 C36 C37 C38 175.5(8) . . . . ?
C51 C36 C37 C38 -1.6(12) . . . . ?
C36 C37 C38 C39 0.4(12) . . . . ?
C37 C38 C39 C40 -175.9(8) . . . . ?
C37 C38 C39 C50 1.8(12) . . . . ?
C50 C39 C40 C41 0.5(11) . . . . ?
C38 C39 C40 C41 178.3(7) . . . . ?
C39 C40 C41 C42 1.0(11) . . . . ?
C40 C41 C42 N49 0.1(11) . . . . ?
C40 C41 C42 C43 178.8(7) . . . . ?
N49 C42 C43 N48 15.3(9) . . . . ?
C41 C42 C43 N48 -163.5(7) . . . . ?
N49 C42 C43 C44 -164.9(7) . . . . ?
C41 C42 C43 C44 16.4(11) . . . . ?
N48 C43 C44 C45 2.2(11) . . . . ?
C42 C43 C44 C45 -177.7(7) . . . . ?
C43 C44 C45 C46 0.6(12) . . . . ?
C44 C45 C46 C47 -2.1(12) . . . . ?
C45 C46 C47 N48 1.0(12) . . . . ?
C46 C47 N48 C43 1.6(10) . . . . ?
C46 C47 N48 Eu1 -170.0(6) . . . . ?
C44 C43 N48 C47 -3.2(10) . . . . ?
C42 C43 N48 C47 176.6(6) . . . . ?
C44 C43 N48 Eu1 168.6(5) . . . . ?
C42 C43 N48 Eu1 -11.6(8) . . . . ?
O1 Eu1 N48 C47 -90.5(6) . . . . ?
N23 Eu1 N48 C47 27.0(5) . . . . ?
N52 Eu1 N48 C47 161.1(5) . . . . ?
N49 Eu1 N48 C47 175.6(6) . . . . ?
N26 Eu1 N48 C47 -38.3(5) . . . . ?
N22 Eu1 N48 C47 92.6(5) . . . . ?
N27 Eu1 N48 C47 65.3(6) . . . . ?
N1 Eu1 N48 C47 -102.2(5) . . . . ?
O1 Eu1 N48 C43 98.1(5) . . . . ?
N23 Eu1 N48 C43 -144.4(5) . . . . ?
N52 Eu1 N48 C43 -10.3(6) . . . . ?
N49 Eu1 N48 C43 4.2(5) . . . . ?
N26 Eu1 N48 C43 150.4(5) . . . . ?
N22 Eu1 N48 C43 -78.8(5) . . . . ?
N27 Eu1 N48 C43 -106.1(5) . . . . ?
N1 Eu1 N48 C43 86.4(5) . . . . ?
C41 C42 N49 C50 -2.7(10) . . . . ?
C43 C42 N49 C50 178.5(6) . . . . ?
C41 C42 N49 Eu1 166.5(5) . . . . ?
C43 C42 N49 Eu1 -12.3(8) . . . . ?
O1 Eu1 N49 C42 -134.7(5) . . . . ?
N23 Eu1 N49 C42 46.6(6) . . . . ?
N52 Eu1 N49 C42 171.7(6) . . . . ?
N26 Eu1 N49 C42 -42.5(6) . . . . ?
N22 Eu1 N49 C42 85.8(5) . . . . ?
N48 Eu1 N49 C42 4.8(5) . . . . ?
N27 Eu1 N49 C42 148.7(5) . . . . ?
N1 Eu1 N49 C42 -76.5(5) . . . . ?
O1 Eu1 N49 C50 34.7(5) . . . . ?
N23 Eu1 N49 C50 -144.0(4) . . . . ?
N52 Eu1 N49 C50 -18.9(4) . . . . ?
N26 Eu1 N49 C50 126.9(4) . . . . ?
N22 Eu1 N49 C50 -104.8(5) . . . . ?
N48 Eu1 N49 C50 174.2(5) . . . . ?
N27 Eu1 N49 C50 -41.9(5) . . . . ?
N1 Eu1 N49 C50 92.8(5) . . . . ?
C42 N49 C50 C39 4.4(10) . . . . ?
Eu1 N49 C50 C39 -165.5(5) . . . . ?
C42 N49 C50 C51 -173.9(6) . . . . ?
Eu1 N49 C50 C51 16.2(7) . . . . ?
C40 C39 C50 N49 -3.2(10) . . . . ?
C38 C39 C50 N49 178.9(6) . . . . ?
C40 C39 C50 C51 175.1(6) . . . . ?
C38 C39 C50 C51 -2.8(10) . . . . ?
C35 C36 C51 N52 -0.8(10) . . . . ?
C37 C36 C51 N52 176.6(7) . . . . ?
C35 C36 C51 C50 -176.8(7) . . . . ?
C37 C36 C51 C50 0.6(10) . . . . ?
N49 C50 C51 N52 3.6(9) . . . . ?
C39 C50 C51 N52 -174.8(6) . . . . ?
N49 C50 C51 C36 180.0(6) . . . . ?
C39 C50 C51 C36 1.6(10) . . . . ?
C34 C33 N52 C51 3.8(10) . . . . ?
C32 C33 N52 C51 -174.5(6) . . . . ?
C34 C33 N52 Eu1 -160.2(5) . . . . ?
C32 C33 N52 Eu1 21.6(8) . . . . ?
C36 C51 N52 C33 -2.7(10) . . . . ?
C50 C51 N52 C33 173.5(6) . . . . ?
C36 C51 N52 Eu1 161.9(5) . . . . ?
C50 C51 N52 Eu1 -21.9(7) . . . . ?
O1 Eu1 N52 C33 56.0(5) . . . . ?
N23 Eu1 N52 C33 -53.0(6) . . . . ?
N49 Eu1 N52 C33 -174.9(6) . . . . ?
N26 Eu1 N52 C33 57.5(6) . . . . ?
N22 Eu1 N52 C33 -94.2(5) . . . . ?
N48 Eu1 N52 C33 -160.6(5) . . . . ?
N27 Eu1 N52 C33 -16.4(5) . . . . ?
N1 Eu1 N52 C33 116.7(5) . . . . ?
O1 Eu1 N52 C51 -107.8(5) . . . . ?
N23 Eu1 N52 C51 143.2(4) . . . . ?
N49 Eu1 N52 C51 21.2(4) . . . . ?
N26 Eu1 N52 C51 -106.3(5) . . . . ?
N22 Eu1 N52 C51 102.0(5) . . . . ?
N48 Eu1 N52 C51 35.5(5) . . . . ?
N27 Eu1 N52 C51 179.7(5) . . . . ?
N1 Eu1 N52 C51 -47.1(5) . . . . ?
O2 Eu2 N53 C54 95.3(6) . . . . ?
N75 Eu2 N53 C54 -160.9(5) . . . . ?
N104 Eu2 N53 C54 27.9(6) . . . . ?
N78 Eu2 N53 C54 179.7(6) . . . . ?
N101 Eu2 N53 C54 -30.4(5) . . . . ?
N74 Eu2 N53 C54 -64.5(7) . . . . ?
N100 Eu2 N53 C54 -95.9(6) . . . . ?
N79 Eu2 N53 C54 92.0(6) . . . . ?
O2 Eu2 N53 C58 -71.2(5) . . . . ?
N75 Eu2 N53 C58 32.6(6) . . . . ?
N104 Eu2 N53 C58 -138.6(5) . . . . ?
N78 Eu2 N53 C58 13.2(5) . . . . ?
N101 Eu2 N53 C58 163.1(5) . . . . ?
N74 Eu2 N53 C58 129.0(5) . . . . ?
N100 Eu2 N53 C58 97.6(5) . . . . ?
N79 Eu2 N53 C58 -74.5(6) . . . . ?
C58 N53 C54 C55 -0.6(11) . . . . ?
Eu2 N53 C54 C55 -167.2(6) . . . . ?
N53 C54 C55 C56 0.8(13) . . . . ?
C54 C55 C56 C57 -0.6(15) . . . . ?
C55 C56 C57 C58 0.3(15) . . . . ?
C54 N53 C58 C57 0.2(11) . . . . ?
Eu2 N53 C58 C57 167.6(6) . . . . ?
C54 N53 C58 C59 180.0(6) . . . . ?
Eu2 N53 C58 C59 -12.6(8) . . . . ?
C56 C57 C58 N53 0.0(13) . . . . ?
C56 C57 C58 C59 -179.8(8) . . . . ?
N53 C58 C59 N78 0.4(10) . . . . ?
C57 C58 C59 N78 -179.9(8) . . . . ?
N53 C58 C59 C60 -179.9(7) . . . . ?
C57 C58 C59 C60 -0.2(12) . . . . ?
N78 C59 C60 C61 -1.6(12) . . . . ?
C58 C59 C60 C61 178.7(7) . . . . ?
C59 C60 C61 C62 0.2(13) . . . . ?
C60 C61 C62 C77 0.1(12) . . . . ?
C60 C61 C62 C63 178.5(8) . . . . ?
C61 C62 C63 C64 -178.7(9) . . . . ?
C77 C62 C63 C64 -0.4(12) . . . . ?
C62 C63 C64 C65 -1.0(13) . . . . ?
C63 C64 C65 C66 -179.5(9) . . . . ?
C63 C64 C65 C76 0.8(13) . . . . ?
C76 C65 C66 C67 -4.1(12) . . . . ?
C64 C65 C66 C67 176.2(8) . . . . ?
C65 C66 C67 C68 2.2(14) . . . . ?
C66 C67 C68 N75 1.8(13) . . . . ?
C66 C67 C68 C69 180.0(8) . . . . ?
N75 C68 C69 N74 8.8(10) . . . . ?
C67 C68 C69 N74 -169.4(8) . . . . ?
N75 C68 C69 C70 -170.6(8) . . . . ?
C67 C68 C69 C70 11.2(13) . . . . ?
N74 C69 C70 C71 0.6(13) . . . . ?
C68 C69 C70 C71 180.0(8) . . . . ?
C69 C70 C71 C72 0.2(14) . . . . ?
C70 C71 C72 C73 -0.1(14) . . . . ?
C71 C72 C73 N74 -0.8(13) . . . . ?
C72 C73 N74 C69 1.6(12) . . . . ?
C72 C73 N74 Eu2 176.9(6) . . . . ?
C70 C69 N74 C73 -1.4(11) . . . . ?
C68 C69 N74 C73 179.2(7) . . . . ?
C70 C69 N74 Eu2 -176.9(6) . . . . ?
C68 C69 N74 Eu2 3.7(9) . . . . ?
O2 Eu2 N74 C73 -88.1(6) . . . . ?
N75 Eu2 N74 C73 176.2(6) . . . . ?
N104 Eu2 N74 C73 -36.4(6) . . . . ?
N78 Eu2 N74 C73 159.3(5) . . . . ?
N101 Eu2 N74 C73 28.5(6) . . . . ?
N100 Eu2 N74 C73 92.9(6) . . . . ?
N53 Eu2 N74 C73 62.0(7) . . . . ?
N79 Eu2 N74 C73 -101.1(6) . . . . ?
O2 Eu2 N74 C69 87.2(6) . . . . ?
N75 Eu2 N74 C69 -8.6(5) . . . . ?
N104 Eu2 N74 C69 138.9(6) . . . . ?
N78 Eu2 N74 C69 -25.4(6) . . . . ?
N101 Eu2 N74 C69 -156.3(6) . . . . ?
N100 Eu2 N74 C69 -91.8(5) . . . . ?
N53 Eu2 N74 C69 -122.7(6) . . . . ?
N79 Eu2 N74 C69 74.2(5) . . . . ?
C67 C68 N75 C76 -3.7(11) . . . . ?
C69 C68 N75 C76 178.1(6) . . . . ?
C67 C68 N75 Eu2 160.6(6) . . . . ?
C69 C68 N75 Eu2 -17.6(9) . . . . ?
O2 Eu2 N75 C68 -122.3(5) . . . . ?
N104 Eu2 N75 C68 -31.9(6) . . . . ?
N78 Eu2 N75 C68 178.8(6) . . . . ?
N101 Eu2 N75 C68 58.1(6) . . . . ?
N74 Eu2 N75 C68 13.8(5) . . . . ?
N100 Eu2 N75 C68 96.8(6) . . . . ?
N53 Eu2 N75 C68 159.7(5) . . . . ?
N79 Eu2 N75 C68 -63.5(6) . . . . ?
O2 Eu2 N75 C76 42.0(5) . . . . ?
N104 Eu2 N75 C76 132.4(5) . . . . ?
N78 Eu2 N75 C76 -16.9(5) . . . . ?
N101 Eu2 N75 C76 -137.6(5) . . . . ?
N74 Eu2 N75 C76 178.1(6) . . . . ?
N100 Eu2 N75 C76 -98.9(5) . . . . ?
N53 Eu2 N75 C76 -36.0(6) . . . . ?
N79 Eu2 N75 C76 100.9(5) . . . . ?
C68 N75 C76 C65 1.6(11) . . . . ?
Eu2 N75 C76 C65 -163.2(6) . . . . ?
C68 N75 C76 C77 -177.2(7) . . . . ?
Eu2 N75 C76 C77 18.1(8) . . . . ?
C66 C65 C76 N75 2.3(11) . . . . ?
C64 C65 C76 N75 -178.0(7) . . . . ?
C66 C65 C76 C77 -179.0(7) . . . . ?
C64 C65 C76 C77 0.7(11) . . . . ?
C61 C62 C77 N78 0.8(11) . . . . ?
C63 C62 C77 N78 -177.6(7) . . . . ?
C61 C62 C77 C76 -179.7(7) . . . . ?
C63 C62 C77 C76 1.9(11) . . . . ?
N75 C76 C77 N78 -3.7(10) . . . . ?
C65 C76 C77 N78 177.4(7) . . . . ?
N75 C76 C77 C62 176.8(7) . . . . ?
C65 C76 C77 C62 -2.1(11) . . . . ?
C60 C59 N78 C77 2.6(10) . . . . ?
C58 C59 N78 C77 -177.7(6) . . . . ?
C60 C59 N78 Eu2 -166.5(5) . . . . ?
C58 C59 N78 Eu2 13.2(9) . . . . ?
C62 C77 N78 C59 -2.2(11) . . . . ?
C76 C77 N78 C59 178.3(7) . . . . ?
C62 C77 N78 Eu2 167.4(6) . . . . ?
C76 C77 N78 Eu2 -12.1(8) . . . . ?
O2 Eu2 N78 C59 58.3(5) . . . . ?
N75 Eu2 N78 C59 -176.0(6) . . . . ?
N104 Eu2 N78 C59 52.6(7) . . . . ?
N101 Eu2 N78 C59 -52.3(6) . . . . ?
N74 Eu2 N78 C59 -159.3(5) . . . . ?
N100 Eu2 N78 C59 -92.5(6) . . . . ?
N53 Eu2 N78 C59 -13.7(5) . . . . ?
N79 Eu2 N78 C59 119.5(5) . . . . ?
O2 Eu2 N78 C77 -110.9(5) . . . . ?
N75 Eu2 N78 C77 14.7(5) . . . . ?
N104 Eu2 N78 C77 -116.6(5) . . . . ?
N101 Eu2 N78 C77 138.5(5) . . . . ?
N74 Eu2 N78 C77 31.4(6) . . . . ?
N100 Eu2 N78 C77 98.2(5) . . . . ?
N53 Eu2 N78 C77 177.1(5) . . . . ?
N79 Eu2 N78 C77 -49.7(5) . . . . ?
O2 Eu2 N79 C80 103.2(6) . . . . ?
N75 Eu2 N79 C80 -19.3(6) . . . . ?
N104 Eu2 N79 C80 -173.6(6) . . . . ?
N78 Eu2 N79 C80 37.7(6) . . . . ?
N101 Eu2 N79 C80 -149.8(5) . . . . ?
N74 Eu2 N79 C80 -85.7(6) . . . . ?
N100 Eu2 N79 C80 -58.8(7) . . . . ?
N53 Eu2 N79 C80 106.5(6) . . . . ?
O2 Eu2 N79 C84 -73.6(5) . . . . ?
N75 Eu2 N79 C84 163.8(5) . . . . ?
N104 Eu2 N79 C84 9.6(5) . . . . ?
N78 Eu2 N79 C84 -139.1(5) . . . . ?
N101 Eu2 N79 C84 33.4(6) . . . . ?
N74 Eu2 N79 C84 97.5(5) . . . . ?
N100 Eu2 N79 C84 124.4(5) . . . . ?
N53 Eu2 N79 C84 -70.3(6) . . . . ?
C84 N79 C80 C81 -2.5(11) . . . . ?
Eu2 N79 C80 C81 -179.3(6) . . . . ?
N79 C80 C81 C82 0.8(12) . . . . ?
C80 C81 C82 C83 0.0(12) . . . . ?
C81 C82 C83 C84 1.0(13) . . . . ?
C80 N79 C84 C83 3.5(11) . . . . ?
Eu2 N79 C84 C83 -179.4(6) . . . . ?
C80 N79 C84 C85 -179.8(6) . . . . ?
Eu2 N79 C84 C85 -2.7(8) . . . . ?
C82 C83 C84 N79 -2.8(12) . . . . ?
C82 C83 C84 C85 -179.4(7) . . . . ?
N79 C84 C85 N104 -12.6(10) . . . . ?
C83 C84 C85 N104 164.1(7) . . . . ?
N79 C84 C85 C86 167.3(7) . . . . ?
C83 C84 C85 C86 -16.0(12) . . . . ?
N104 C85 C86 C87 -3.6(13) . . . . ?
C84 C85 C86 C87 176.5(8) . . . . ?
C85 C86 C87 C88 -3.8(14) . . . . ?
C86 C87 C88 C103 7.0(13) . . . . ?
C86 C87 C88 C89 -171.3(9) . . . . ?
C87 C88 C89 C90 178.6(9) . . . . ?
C103 C88 C89 C90 0.3(13) . . . . ?
C88 C89 C90 C91 0.7(14) . . . . ?
C89 C90 C91 C92 179.4(9) . . . . ?
C89 C90 C91 C102 -0.3(13) . . . . ?
C102 C91 C92 C93 -1.4(12) . . . . ?
C90 C91 C92 C93 178.9(8) . . . . ?
C91 C92 C93 C94 1.9(13) . . . . ?
C92 C93 C94 N101 -0.9(12) . . . . ?
C92 C93 C94 C95 179.2(8) . . . . ?
N101 C94 C95 N100 14.6(10) . . . . ?
C93 C94 C95 N100 -165.6(7) . . . . ?
N101 C94 C95 C96 -166.6(7) . . . . ?
C93 C94 C95 C96 13.3(12) . . . . ?
N100 C95 C96 C97 2.6(14) . . . . ?
C94 C95 C96 C97 -176.2(9) . . . . ?
C95 C96 C97 C98 -0.2(15) . . . . ?
C96 C97 C98 C99 -1.8(15) . . . . ?
C97 C98 C99 N100 1.6(14) . . . . ?
C98 C99 N100 C95 0.8(12) . . . . ?
C98 C99 N100 Eu2 -175.3(7) . . . . ?
C96 C95 N100 C99 -2.9(11) . . . . ?
C94 C95 N100 C99 176.0(7) . . . . ?
C96 C95 N100 Eu2 173.3(6) . . . . ?
C94 C95 N100 Eu2 -7.9(9) . . . . ?
O2 Eu2 N100 C99 -85.7(6) . . . . ?
N75 Eu2 N100 C99 28.3(6) . . . . ?
N104 Eu2 N100 C99 163.0(5) . . . . ?
N78 Eu2 N100 C99 -37.7(6) . . . . ?
N101 Eu2 N100 C99 176.5(6) . . . . ?
N74 Eu2 N100 C99 93.3(6) . . . . ?
N53 Eu2 N100 C99 -102.3(6) . . . . ?
N79 Eu2 N100 C99 67.2(7) . . . . ?
O2 Eu2 N100 C95 98.4(6) . . . . ?
N75 Eu2 N100 C95 -147.6(6) . . . . ?
N104 Eu2 N100 C95 -12.9(6) . . . . ?
N78 Eu2 N100 C95 146.4(6) . . . . ?
N101 Eu2 N100 C95 0.6(5) . . . . ?
N74 Eu2 N100 C95 -82.6(5) . . . . ?
N53 Eu2 N100 C95 81.8(5) . . . . ?
N79 Eu2 N100 C95 -108.7(6) . . . . ?
C93 C94 N101 C102 -0.5(11) . . . . ?
C95 C94 N101 C102 179.3(6) . . . . ?
C93 C94 N101 Eu2 165.3(6) . . . . ?
C95 C94 N101 Eu2 -14.8(8) . . . . ?
O2 Eu2 N101 C94 -128.2(5) . . . . ?
N75 Eu2 N101 C94 51.4(6) . . . . ?
N104 Eu2 N101 C94 175.7(6) . . . . ?
N78 Eu2 N101 C94 -37.3(6) . . . . ?
N74 Eu2 N101 C94 91.0(5) . . . . ?
N100 Eu2 N101 C94 7.9(5) . . . . ?
N53 Eu2 N101 C94 -72.2(5) . . . . ?
N79 Eu2 N101 C94 152.0(5) . . . . ?
O2 Eu2 N101 C102 37.7(5) . . . . ?
N75 Eu2 N101 C102 -142.6(5) . . . . ?
N104 Eu2 N101 C102 -18.4(5) . . . . ?
N78 Eu2 N101 C102 128.7(5) . . . . ?
N74 Eu2 N101 C102 -103.0(5) . . . . ?
N100 Eu2 N101 C102 173.8(6) . . . . ?
N53 Eu2 N101 C102 93.7(5) . . . . ?
N79 Eu2 N101 C102 -42.1(6) . . . . ?
C94 N101 C102 C91 1.0(11) . . . . ?
Eu2 N101 C102 C91 -165.5(6) . . . . ?
C94 N101 C102 C103 -178.2(6) . . . . ?
Eu2 N101 C102 C103 15.3(8) . . . . ?
C92 C91 C102 N101 -0.1(11) . . . . ?
C90 C91 C102 N101 179.6(7) . . . . ?
C92 C91 C102 C103 179.1(7) . . . . ?
C90 C91 C102 C103 -1.2(11) . . . . ?
N101 C102 C103 N104 4.4(10) . . . . ?
C91 C102 C103 N104 -174.8(7) . . . . ?
N101 C102 C103 C88 -178.5(7) . . . . ?
C91 C102 C103 C88 2.2(11) . . . . ?
C87 C88 C103 N104 -3.3(12) . . . . ?
C89 C88 C103 N104 175.1(8) . . . . ?
C87 C88 C103 C102 179.8(8) . . . . ?
C89 C88 C103 C102 -1.8(12) . . . . ?
C86 C85 N104 C103 7.3(11) . . . . ?
C84 C85 N104 C103 -172.8(6) . . . . ?
C86 C85 N104 Eu2 -156.7(6) . . . . ?
C84 C85 N104 Eu2 23.3(9) . . . . ?
C102 C103 N104 C85 173.3(7) . . . . ?
C88 C103 N104 C85 -3.7(11) . . . . ?
C102 C103 N104 Eu2 -22.1(8) . . . . ?
C88 C103 N104 Eu2 160.9(6) . . . . ?
O2 Eu2 N104 C85 55.9(5) . . . . ?
N75 Eu2 N104 C85 -52.2(6) . . . . ?
N78 Eu2 N104 C85 61.6(7) . . . . ?
N101 Eu2 N104 C85 -175.2(6) . . . . ?
N74 Eu2 N104 C85 -92.7(6) . . . . ?
N100 Eu2 N104 C85 -161.8(5) . . . . ?
N53 Eu2 N104 C85 118.1(5) . . . . ?
N79 Eu2 N104 C85 -17.5(5) . . . . ?
O2 Eu2 N104 C103 -108.2(5) . . . . ?
N75 Eu2 N104 C103 143.7(5) . . . . ?
N78 Eu2 N104 C103 -102.5(6) . . . . ?
N101 Eu2 N104 C103 20.7(5) . . . . ?
N74 Eu2 N104 C103 103.1(5) . . . . ?
N100 Eu2 N104 C103 34.1(6) . . . . ?
N53 Eu2 N104 C103 -46.1(5) . . . . ?
N79 Eu2 N104 C103 178.4(6) . . . . ?
